data_1567061
loop_
_publ_author_name
'Bischof, Tobias'
'Guo, Xueying'
'Krummenacher, Ivo'
'Be\&sler, Lukas'
'Lin, Zhenyang'
'Finze, Maik'
'Braunschweig, Holger'

_publ_section_title
;
 Alkene insertion reactivity of a o-carboranyl-substituted 9-borafluorene
;
_journal_name_full 'Chemical Science'
_journal_paper_doi 10.1039/D2SC02750J
_journal_year 2022
_chemical_formula_moiety 'C20 H26 B11 N, 2(C6 H6)'
_chemical_formula_sum 'C32 H38 B11 N'
_chemical_formula_weight 555.54
_space_group_crystal_system monoclinic
_space_group_IT_number 4
_space_group_name_Hall 'P 2yb'
_space_group_name_H-M_alt 'P 1 21 1'
_atom_sites_solution_hydrogens geom
_atom_sites_solution_primary dual
_atom_sites_solution_secondary difmap
_audit_creation_method SHELXL-2018/3
_audit_update_record
;
2022-05-12 deposited with the CCDC.	2022-06-02 downloaded from the CCDC.
;
_cell_angle_alpha 90
_cell_angle_beta 115.8590(10)
_cell_angle_gamma 90
_cell_formula_units_Z 4
_cell_length_a 12.33470(10)
_cell_length_b 21.71200(10)
_cell_length_c 13.30340(10)
_cell_measurement_reflns_used 87661
_cell_measurement_temperature 100(2)
_cell_measurement_theta_max 77.4160
_cell_measurement_theta_min 3.6320
_cell_volume 3206.05(5)
_computing_cell_refinement 'CrysAlisPro 1.171.40.45a (Rigaku OD, 2019)'
_computing_data_collection 'CrysAlisPro 1.171.40.45a (Rigaku OD, 2019)'
_computing_data_reduction 'CrysAlisPro 1.171.40.45a (Rigaku OD, 2019)'
_computing_molecular_graphics 'SHELXL-2018/3 (Sheldrick, 2018)'
_computing_publication_material 'SHELXL-2018/3 (Sheldrick, 2018)'
_computing_structure_refinement 'SHELXL-2018/3 (Sheldrick, 2018)'
_computing_structure_solution 'SHELXT 2014/5 (Sheldrick, 2014)'
_diffrn_ambient_temperature 100(2)
_diffrn_measured_fraction_theta_full 1.000
_diffrn_measured_fraction_theta_max 1.000
_diffrn_measurement_device_type 'XtaLAB Synergy, Dualflex, HyPix'
_diffrn_measurement_method '\w scans'
_diffrn_radiation_type CuK\a
_diffrn_radiation_wavelength 1.54184
_diffrn_reflns_av_R_equivalents 0.0531
_diffrn_reflns_av_unetI/netI 0.0222
_diffrn_reflns_Laue_measured_fraction_full 1.000
_diffrn_reflns_Laue_measured_fraction_max 1.000
_diffrn_reflns_limit_h_max 15
_diffrn_reflns_limit_h_min -15
_diffrn_reflns_limit_k_max 26
_diffrn_reflns_limit_k_min -26
_diffrn_reflns_limit_l_max 16
_diffrn_reflns_limit_l_min -16
_diffrn_reflns_number 132661
_diffrn_reflns_point_group_measured_fraction_full 1.000
_diffrn_reflns_point_group_measured_fraction_max 1.000
_diffrn_reflns_theta_full 72.000
_diffrn_reflns_theta_max 72.089
_diffrn_reflns_theta_min 3.692
_diffrn_source 'micro-focus sealed X-ray tube'
_exptl_absorpt_coefficient_mu 0.441
_exptl_absorpt_correction_T_max 1.000
_exptl_absorpt_correction_T_min 0.443
_exptl_absorpt_correction_type gaussian
_exptl_absorpt_process_details sadabs
_exptl_crystal_colour colourless
_exptl_crystal_density_diffrn 1.151
_exptl_crystal_description plate
_exptl_crystal_F_000 1168
_exptl_crystal_size_max 0.482
_exptl_crystal_size_mid 0.234
_exptl_crystal_size_min 0.107
_refine_diff_density_max 0.603
_refine_diff_density_min -0.260
_refine_diff_density_rms 0.038
_refine_ls_abs_structure_details
;
 Flack x determined using 5747 quotients [(I+)-(I-)]/[(I+)+(I-)]
 (Parsons, Flack and Wagner, Acta Cryst. B69 (2013) 249-259).
;
_refine_ls_abs_structure_Flack 0.12(8)
_refine_ls_extinction_method none
_refine_ls_goodness_of_fit_ref 1.018
_refine_ls_hydrogen_treatment mixed
_refine_ls_matrix_type full
_refine_ls_number_parameters 870
_refine_ls_number_reflns 12634
_refine_ls_number_restraints 883
_refine_ls_restrained_S_all 1.038
_refine_ls_R_factor_all 0.0425
_refine_ls_R_factor_gt 0.0404
_refine_ls_shift/su_max 0.000
_refine_ls_shift/su_mean 0.000
_refine_ls_structure_factor_coef Fsqd
_refine_ls_weighting_details 'w=1/[\s^2^(Fo^2^)+(0.0625P)^2^+0.9597P] where P=(Fo^2^+2Fc^2^)/3'
_refine_ls_weighting_scheme calc
_refine_ls_wR_factor_gt 0.1032
_refine_ls_wR_factor_ref 0.1064
_reflns_Friedel_coverage 0.945
_reflns_Friedel_fraction_full 1.000
_reflns_Friedel_fraction_max 1.000
_reflns_number_gt 12331
_reflns_number_total 12634
_reflns_threshold_expression 'I > 2\s(I)'
_cod_data_source_file d2sc02750j2.cif
_cod_data_source_block 2pyridine
_cod_original_sg_symbol_H-M 'P 21'
_cod_database_code 1567061
_shelx_shelxl_version_number 2018/3
_shelx_space_group_comment
;
The symmetry employed for this shelxl refinement is uniquely defined
by the following loop, which should always be used as a source of
symmetry information in preference to the above space-group names.
They are only intended as comments.
;

loop_
_space_group_symop_operation_xyz
'x, y, z'
'-x, y+1/2, -z'

loop_
_atom_site_label
_atom_site_type_symbol
_atom_site_fract_x
_atom_site_fract_y
_atom_site_fract_z
_atom_site_U_iso_or_equiv
_atom_site_adp_type
_atom_site_occupancy
_atom_site_site_symmetry_order
_atom_site_calc_flag
_atom_site_refinement_flags_posn
_atom_site_refinement_flags_adp
_atom_site_refinement_flags_occupancy
_atom_site_disorder_assembly
_atom_site_disorder_group
C01O C 0.4939(3) 0.32379(15) 0.9882(3) 0.0533(8) Uani 1 1 d . . . . .
H01O H 0.413117 0.337639 0.949142 0.064 Uiso 1 1 calc R U . . .
C01R C 0.5481(3) 0.32343(16) 1.1037(4) 0.0559(9) Uani 1 1 d . . . . .
H01R H 0.504754 0.337257 1.143523 0.067 Uiso 1 1 calc R U . . .
C01Z C 0.6660(3) 0.30277(16) 1.1615(3) 0.0552(9) Uani 1 1 d . . . . .
H01Z H 0.703529 0.301869 1.240795 0.066 Uiso 1 1 calc R U . . .
C024 C 0.5552(3) 0.3045(2) 0.9292(4) 0.0650(11) Uani 1 1 d . . . . .
H024 H 0.517740 0.305163 0.849868 0.078 Uiso 1 1 calc R U . . .
C027 C 0.7279(3) 0.2836(2) 1.1020(4) 0.0716(12) Uani 1 1 d . . . . .
H027 H 0.809004 0.270062 1.140629 0.086 Uiso 1 1 calc R U . . .
C02D C 0.6723(4) 0.2840(3) 0.9870(4) 0.0819(15) Uani 1 1 d . . . . .
H02D H 0.715124 0.269962 0.946875 0.098 Uiso 1 1 calc R U . . .
B1_1 B 0.1717(2) 0.46194(11) 0.56331(19) 0.0187(4) Uani 1 1 d . . . . .
C1_1 C 0.14670(19) 0.48127(9) 0.43635(17) 0.0187(4) Uani 1 1 d . . . . .
C2_1 C 0.1742(2) 0.45533(10) 0.35419(18) 0.0213(4) Uani 1 1 d . . . . .
H2_1 H 0.213653 0.416527 0.367528 0.026 Uiso 1 1 calc R U . . .
C3_1 C 0.1449(2) 0.48532(11) 0.25302(18) 0.0235(4) Uani 1 1 d . . . . .
H3_1 H 0.164622 0.466867 0.198388 0.028 Uiso 1 1 calc R U . . .
C4_1 C 0.0869(2) 0.54199(11) 0.23150(18) 0.0243(4) Uani 1 1 d . . . . .
H4_1 H 0.069347 0.562792 0.163301 0.029 Uiso 1 1 calc R U . . .
C5_1 C 0.0547(2) 0.56826(10) 0.30991(18) 0.0224(4) Uani 1 1 d . . . . .
H5_1 H 0.013272 0.606542 0.295002 0.027 Uiso 1 1 calc R U . . .
C6_1 C 0.08368(18) 0.53788(10) 0.41030(17) 0.0177(4) Uani 1 1 d . . . . .
C7_1 C 0.05521(19) 0.55819(10) 0.50200(17) 0.0184(4) Uani 1 1 d . . . . .
C8_1 C -0.0163(2) 0.60818(10) 0.49989(19) 0.0223(4) Uani 1 1 d . . . . .
H8_1 H -0.054773 0.632318 0.434162 0.027 Uiso 1 1 calc R U . . .
C9_1 C -0.0308(2) 0.62239(11) 0.5956(2) 0.0249(5) Uani 1 1 d . . . . .
H9_1 H -0.078986 0.656529 0.595494 0.030 Uiso 1 1 calc R U . . .
C10_1 C 0.0254(2) 0.58663(10) 0.69090(19) 0.0235(5) Uani 1 1 d . . . . .
H10_1 H 0.017705 0.597238 0.756786 0.028 Uiso 1 1 calc R U . . .
C11_1 C 0.0932(2) 0.53497(10) 0.69062(18) 0.0219(4) Uani 1 1 d . . . . .
H11_1 H 0.128921 0.510061 0.755647 0.026 Uiso 1 1 calc R U . . .
C12_1 C 0.10918(19) 0.51961(9) 0.59605(18) 0.0195(4) Uani 1 1 d . . . . .
C1_2 C 0.11845(19) 0.39376(10) 0.58171(17) 0.0180(4) Uani 1 1 d . . . . .
C2_2 C -0.0116(2) 0.36509(10) 0.48233(18) 0.0211(4) Uani 1 1 d . . . . .
C3_2 C -0.0819(2) 0.40134(12) 0.3760(2) 0.0278(5) Uani 1 1 d . . . . .
H3A_2 H -0.044870 0.395736 0.324797 0.042 Uiso 1 1 calc R U . . .
H3B_2 H -0.081027 0.445140 0.394195 0.042 Uiso 1 1 calc R U . . .
H3C_2 H -0.165333 0.386570 0.340466 0.042 Uiso 1 1 calc R U . . .
B3_2 B -0.0112(2) 0.39345(12) 0.6025(2) 0.0218(5) Uani 1 1 d . . . . .
H3_2 H -0.059328 0.436516 0.606274 0.038(8) Uiso 1 1 calc R . . . .
B4_2 B 0.1302(2) 0.37239(12) 0.7106(2) 0.0221(5) Uani 1 1 d . . . . .
H4_2 H 0.176469 0.401392 0.787289 0.036(8) Uiso 1 1 calc R . . . .
B5_2 B 0.2119(2) 0.33298(12) 0.6492(2) 0.0226(5) Uani 1 1 d . . . . .
H5_2 H 0.312506 0.335623 0.685553 0.030(7) Uiso 1 1 calc R . . . .
B6_2 B 0.1218(2) 0.33093(12) 0.5033(2) 0.0223(5) Uani 1 1 d . . . . .
H6_2 H 0.161419 0.333012 0.441993 0.034(8) Uiso 1 1 calc R . . . .
B8_2 B 0.1338(2) 0.26464(12) 0.5858(2) 0.0252(5) Uani 1 1 d . . . . .
H8_2 H 0.181870 0.222078 0.579749 0.036(8) Uiso 1 1 calc R . . . .
B7_2 B -0.0083(2) 0.28619(12) 0.4779(2) 0.0257(5) Uani 1 1 d . . . . .
H7_2 H -0.054644 0.258218 0.399922 0.032(7) Uiso 1 1 calc R . . . .
B9_2 B 0.1384(3) 0.29049(12) 0.7154(2) 0.0261(5) Uani 1 1 d . . . . .
H9_2 H 0.189650 0.264891 0.795362 0.031(7) Uiso 1 1 calc R . . . .
B12_2 B 0.0017(2) 0.26123(12) 0.6096(2) 0.0270(5) Uani 1 1 d . . . . .
H12_2 H -0.037300 0.216363 0.619655 0.024(7) Uiso 1 1 calc R . . . .
B11_2 B -0.0899(2) 0.32489(12) 0.5401(2) 0.0258(5) Uani 1 1 d . . . . .
H11_2 H -0.190627 0.322282 0.502828 0.035(8) Uiso 1 1 calc R . . . .
B10_2 B -0.0007(2) 0.32824(13) 0.6864(2) 0.0261(5) Uani 1 1 d . . . . .
H10_2 H -0.041424 0.327824 0.746982 0.040(8) Uiso 1 1 calc R . . . .
N1_3 N 0.31590(16) 0.45829(8) 0.64168(15) 0.0190(3) Uani 1 1 d . . . . .
C2_3 C 0.3636(2) 0.47552(10) 0.74969(18) 0.0227(4) Uani 1 1 d . . . . .
H2_3 H 0.312774 0.493565 0.778496 0.027 Uiso 1 1 calc R U . . .
C3_3 C 0.4844(2) 0.46763(11) 0.8196(2) 0.0277(5) Uani 1 1 d . . . . .
H3_3 H 0.515841 0.479925 0.895671 0.033 Uiso 1 1 calc R U . . .
C4_3 C 0.5599(2) 0.44159(11) 0.7783(2) 0.0275(5) Uani 1 1 d . . . . .
H4_3 H 0.642931 0.435083 0.825488 0.033 Uiso 1 1 calc R U . . .
C5_3 C 0.5106(2) 0.42545(12) 0.6666(2) 0.0295(5) Uani 1 1 d . . . . .
H5_3 H 0.560060 0.408504 0.635289 0.035 Uiso 1 1 calc R U . . .
C6_3 C 0.3894(2) 0.43412(11) 0.6010(2) 0.0259(5) Uani 1 1 d . . . . .
H6_3 H 0.356324 0.422669 0.524500 0.031 Uiso 1 1 calc R U . . .
B1_4 B 0.6979(2) 0.62052(11) 0.8910(2) 0.0193(4) Uani 1 1 d . . . . .
C2_4 C 0.8040(2) 0.53572(11) 0.80350(19) 0.0239(4) Uani 1 1 d . . . . .
H2_4 H 0.789386 0.559737 0.739147 0.029 Uiso 1 1 calc R U . . .
C3_4 C 0.8619(2) 0.47915(11) 0.8177(2) 0.0276(5) Uani 1 1 d . . . . .
H3_4 H 0.884640 0.464629 0.762260 0.033 Uiso 1 1 calc R U . . .
C4_4 C 0.8867(2) 0.44367(11) 0.9123(2) 0.0288(5) Uani 1 1 d . . . . .
H4_4 H 0.926374 0.405120 0.921535 0.035 Uiso 1 1 calc R U . . .
C5_4 C 0.8530(2) 0.46502(11) 0.9935(2) 0.0268(5) Uani 1 1 d . . . . .
H5_4 H 0.870685 0.441482 1.058996 0.032 Uiso 1 1 calc R U . . .
C6_4 C 0.79320(19) 0.52127(10) 0.97755(18) 0.0211(4) Uani 1 1 d . . . . .
C7_4 C 0.75047(19) 0.55081(10) 1.05358(18) 0.0223(4) Uani 1 1 d . . . . .
C8_4 C 0.7628(2) 0.52740(12) 1.1558(2) 0.0306(5) Uani 1 1 d . . . . .
H8_4 H 0.796986 0.487828 1.180366 0.037 Uiso 1 1 calc R U . . .
C9_4 C 0.7243(2) 0.56285(15) 1.2213(2) 0.0367(6) Uani 1 1 d . . . . .
H9_4 H 0.732475 0.547598 1.291166 0.044 Uiso 1 1 calc R U . . .
C10_4 C 0.6744(2) 0.62006(13) 1.1847(2) 0.0341(6) Uani 1 1 d . . . . .
H10_4 H 0.649683 0.644396 1.230358 0.041 Uiso 1 1 calc R U . . .
C11_4 C 0.6597(2) 0.64277(12) 1.0810(2) 0.0277(5) Uani 1 1 d . . . . .
H11_4 H 0.623376 0.681921 1.056393 0.033 Uiso 1 1 calc R U . . .
C12_4 C 0.69783(19) 0.60861(10) 1.01292(18) 0.0218(4) Uani 1 1 d . . . . .
C1_4 C 0.76706(19) 0.55784(10) 0.88253(18) 0.0198(4) Uani 1 1 d . . . . .
C1_5 C 0.75825(19) 0.68630(10) 0.87197(17) 0.0185(4) Uani 1 1 d . . . . .
C2_5 C 0.87974(19) 0.71757(10) 0.97791(17) 0.0186(4) Uani 1 1 d . . . . .
C3_5 C 0.9354(2) 0.68520(10) 1.08997(18) 0.0234(4) Uani 1 1 d . . . . .
H3A_5 H 0.931687 0.640540 1.078296 0.035 Uiso 1 1 calc R U . . .
H3B_5 H 0.890978 0.696179 1.133048 0.035 Uiso 1 1 calc R U . . .
H3C_5 H 1.019728 0.697957 1.131049 0.035 Uiso 1 1 calc R U . . .
B4_5 B 0.9733(2) 0.75269(12) 0.9312(2) 0.0227(5) Uani 1 1 d . . . . .
H4_5 H 1.073728 0.754781 0.979404 0.033(7) Uiso 1 1 calc R . . . .
B5_5 B 0.8777(2) 0.79617(11) 0.9722(2) 0.0218(5) Uani 1 1 d . . . . .
H5_5 H 0.914507 0.826905 1.047278 0.029(7) Uiso 1 1 calc R . . . .
B6_5 B 0.7429(2) 0.75302(12) 0.9353(2) 0.0219(5) Uani 1 1 d . . . . .
H6_5 H 0.690570 0.754812 0.986020 0.033(7) Uiso 1 1 calc R . . . .
B7_5 B 0.7679(2) 0.70171(12) 0.7490(2) 0.0236(5) Uani 1 1 d . . . . .
H7_5 H 0.731191 0.669974 0.675238 0.036(8) Uiso 1 1 calc R . . . .
B8_5 B 0.9028(2) 0.74413(12) 0.7844(2) 0.0262(5) Uani 1 1 d . . . . .
H8_5 H 0.955601 0.740745 0.734165 0.021(6) Uiso 1 1 calc R . . . .
B9_5 B 0.8900(2) 0.81493(12) 0.8473(2) 0.0245(5) Uani 1 1 d . . . . .
H9_5 H 0.934275 0.858349 0.838752 0.035(8) Uiso 1 1 calc R . . . .
B10_5 B 0.7465(2) 0.81531(12) 0.8502(2) 0.0251(5) Uani 1 1 d . . . . .
H10_5 H 0.696072 0.859167 0.843790 0.041(9) Uiso 1 1 calc R . . . .
B11_5 B 0.6717(2) 0.74555(12) 0.7888(2) 0.0239(5) Uani 1 1 d . . . . .
H11_5 H 0.571240 0.743122 0.741329 0.037(8) Uiso 1 1 calc R . . . .
B12_5 B 0.7615(2) 0.78326(13) 0.7333(2) 0.0266(5) Uani 1 1 d . . . . .
H12_5 H 0.720879 0.805886 0.649279 0.032(8) Uiso 1 1 calc R . . . .
B3_5 B 0.8987(2) 0.68317(12) 0.8711(2) 0.0218(5) Uani 1 1 d . . . . .
H3_5 H 0.949057 0.639055 0.879843 0.029(7) Uiso 1 1 calc R . . . .
N1_6 N 0.55979(17) 0.62085(8) 0.79351(16) 0.0230(4) Uani 1 1 d . . . . .
C2_6 C 0.5332(2) 0.59984(11) 0.6901(2) 0.0273(5) Uani 1 1 d . . . . .
H2_6 H 0.595237 0.581478 0.676127 0.033 Uiso 1 1 calc R U . . .
C3_6 C 0.4187(2) 0.60414(12) 0.6036(2) 0.0366(6) Uani 1 1 d . . . . .
H3_6 H 0.402900 0.589602 0.531199 0.044 Uiso 1 1 calc R U . . .
C4_6 C 0.3273(2) 0.62985(13) 0.6237(3) 0.0423(7) Uani 1 1 d . . . . .
H4_6 H 0.248087 0.633697 0.565245 0.051 Uiso 1 1 calc R U . . .
C5_6 C 0.3537(2) 0.64976(13) 0.7304(3) 0.0401(7) Uani 1 1 d . . . . .
H5_6 H 0.292064 0.666405 0.746871 0.048 Uiso 1 1 calc R U . . .
C6_6 C 0.4701(2) 0.64533(11) 0.8128(2) 0.0306(5) Uani 1 1 d . . . . .
H6_6 H 0.487735 0.659989 0.885635 0.037 Uiso 1 1 calc R U . . .
C1_7 C 0.6840(3) 0.51182(19) 0.4929(3) 0.0517(8) Uani 1 1 d D . . . .
H1_7 H 0.760045 0.527689 0.543706 0.062 Uiso 1 1 calc R U . . .
C2_7 C 0.5864(5) 0.5506(2) 0.4309(4) 0.0819(14) Uani 1 1 d D . . . .
H2_7 H 0.593967 0.593980 0.440835 0.098 Uiso 1 1 calc R U . . .
C3_7 C 0.4748(3) 0.5238(2) 0.3522(3) 0.0646(10) Uani 1 1 d D . . . .
H3_7 H 0.408224 0.549266 0.308171 0.077 Uiso 1 1 calc R U . . .
C4_7 C 0.4663(4) 0.4622(2) 0.3421(3) 0.0617(9) Uani 1 1 d D . . . .
H4_7 H 0.392596 0.444612 0.290266 0.074 Uiso 1 1 calc R U . . .
C5_7 C 0.5580(3) 0.4248(2) 0.4025(4) 0.0675(11) Uani 1 1 d D . . . .
H5_7 H 0.549732 0.381303 0.394316 0.081 Uiso 1 1 calc R U . . .
C6_7 C 0.6638(3) 0.4508(2) 0.4761(3) 0.0653(11) Uani 1 1 d D . . . .
H6_7 H 0.728124 0.423772 0.518857 0.078 Uiso 1 1 calc R U . . .
C1_8 C 0.3992(2) 0.53967(14) 1.0309(2) 0.0374(6) Uani 1 1 d D . . . .
H1_8 H 0.481899 0.538428 1.045994 0.045 Uiso 1 1 calc R U . . .
C2_8 C 0.3410(2) 0.59572(13) 1.0164(2) 0.0351(6) Uani 1 1 d D . . . .
H2_8 H 0.383450 0.632945 1.021050 0.042 Uiso 1 1 calc R U . . .
C3_8 C 0.2207(2) 0.59737(12) 0.9950(2) 0.0313(5) Uani 1 1 d D . . . .
H3_8 H 0.180765 0.635848 0.985650 0.038 Uiso 1 1 calc R U . . .
C4_8 C 0.1585(2) 0.54333(12) 0.98719(18) 0.0279(5) Uani 1 1 d D . . . .
H4_8 H 0.075825 0.544716 0.972240 0.034 Uiso 1 1 calc R U . . .
C5_8 C 0.2161(2) 0.48733(12) 1.0011(2) 0.0307(5) Uani 1 1 d D . . . .
H5_8 H 0.173217 0.450158 0.995350 0.037 Uiso 1 1 calc R U . . .
C6_8 C 0.3374(3) 0.48543(13) 1.0235(2) 0.0366(6) Uani 1 1 d D . . . .
H6_8 H 0.377628 0.446980 1.033717 0.044 Uiso 1 1 calc R U . . .
C1_9 C 0.6842(4) 0.1836(3) 0.7262(4) 0.0490(12) Uani 0.695(7) 1 d D U P A 1
H1_9 H 0.741660 0.158188 0.782344 0.059 Uiso 0.695(7) 1 calc R U P A 1
C2_9 C 0.7156(5) 0.2153(3) 0.6543(6) 0.0603(14) Uani 0.695(7) 1 d D U P A 1
H2_9 H 0.795470 0.212283 0.661545 0.072 Uiso 0.695(7) 1 calc R U P A 1
C3_9 C 0.6331(7) 0.2514(4) 0.5717(6) 0.0674(18) Uani 0.695(7) 1 d D U P A 1
H3_9 H 0.655202 0.272691 0.521111 0.081 Uiso 0.695(7) 1 calc R U P A 1
C4_9 C 0.5173(6) 0.2564(3) 0.5628(6) 0.0599(18) Uani 0.695(7) 1 d D U P A 1
H4_9 H 0.459129 0.281041 0.505634 0.072 Uiso 0.695(7) 1 calc R U P A 1
C5_9 C 0.4871(5) 0.2256(3) 0.6371(6) 0.0571(14) Uani 0.695(7) 1 d D U P A 1
H5_9 H 0.408792 0.229694 0.633290 0.069 Uiso 0.695(7) 1 calc R U P A 1
C6_9 C 0.5717(5) 0.1885(3) 0.7172(5) 0.0539(12) Uani 0.695(7) 1 d D U P A 1
H6_9 H 0.550014 0.166014 0.767004 0.065 Uiso 0.695(7) 1 calc R U P A 1
C1_10 C 0.5469(12) 0.2544(7) 0.5349(11) 0.043(2) Uani 0.305(7) 1 d D U P A 2
H1_10 H 0.521354 0.272879 0.463501 0.052 Uiso 0.305(7) 1 calc R U P A 2
C2_10 C 0.4678(10) 0.2516(6) 0.5827(9) 0.041(2) Uani 0.305(7) 1 d D U P A 2
H2_10 H 0.385628 0.262481 0.540396 0.049 Uiso 0.305(7) 1 calc R U P A 2
C3_10 C 0.5083(12) 0.2334(8) 0.6906(11) 0.057(2) Uani 0.305(7) 1 d D U P A 2
H3_10 H 0.455841 0.232878 0.725798 0.068 Uiso 0.305(7) 1 calc R U P A 2
C4_10 C 0.6245(13) 0.2160(9) 0.7468(12) 0.075(3) Uani 0.305(7) 1 d D U P A 2
H4_10 H 0.657301 0.210673 0.825446 0.090 Uiso 0.305(7) 1 calc R U P A 2
C5_10 C 0.6977(13) 0.2055(9) 0.6935(13) 0.069(3) Uani 0.305(7) 1 d D U P A 2
H5_10 H 0.769385 0.181849 0.728055 0.083 Uiso 0.305(7) 1 calc R U P A 2
C6_10 C 0.6631(13) 0.2307(7) 0.5883(14) 0.053(2) Uani 0.305(7) 1 d D U P A 2
H6_10 H 0.716469 0.231836 0.554083 0.063 Uiso 0.305(7) 1 calc R U P A 2

loop_
_atom_site_aniso_label
_atom_site_aniso_U_11
_atom_site_aniso_U_22
_atom_site_aniso_U_33
_atom_site_aniso_U_23
_atom_site_aniso_U_13
_atom_site_aniso_U_12
C01O 0.0357(15) 0.0424(17) 0.085(3) 0.0182(17) 0.0293(16) 0.0061(13)
C01R 0.0443(17) 0.0460(18) 0.089(3) -0.0058(18) 0.0400(18) -0.0057(14)
C01Z 0.0442(18) 0.0487(19) 0.070(2) -0.0083(16) 0.0223(17) -0.0121(14)
C024 0.051(2) 0.076(3) 0.072(2) 0.029(2) 0.0312(19) 0.0198(18)
C027 0.0409(18) 0.098(3) 0.076(3) 0.015(2) 0.0260(18) 0.027(2)
C02D 0.058(2) 0.120(4) 0.079(3) 0.029(3) 0.041(2) 0.042(3)
B1_1 0.0233(11) 0.0167(10) 0.0167(10) 0.0010(9) 0.0092(9) 0.0018(9)
C1_1 0.0214(10) 0.0166(10) 0.0185(10) 0.0012(8) 0.0092(8) -0.0007(8)
C2_1 0.0261(11) 0.0182(10) 0.0217(10) 0.0005(8) 0.0124(9) 0.0009(8)
C3_1 0.0284(11) 0.0258(11) 0.0183(10) -0.0023(8) 0.0122(9) 0.0002(9)
C4_1 0.0305(11) 0.0253(11) 0.0174(10) 0.0038(9) 0.0106(9) 0.0008(9)
C5_1 0.0274(11) 0.0183(10) 0.0213(11) 0.0019(8) 0.0103(9) 0.0021(8)
C6_1 0.0196(9) 0.0154(9) 0.0174(9) -0.0023(8) 0.0073(8) -0.0022(8)
C7_1 0.0208(10) 0.0152(9) 0.0197(10) -0.0011(8) 0.0092(8) -0.0017(8)
C8_1 0.0255(11) 0.0184(10) 0.0222(10) 0.0007(8) 0.0097(9) 0.0023(8)
C9_1 0.0291(11) 0.0191(10) 0.0291(11) -0.0023(9) 0.0150(10) 0.0032(9)
C10_1 0.0287(11) 0.0233(11) 0.0225(11) -0.0037(8) 0.0150(9) -0.0016(9)
C11_1 0.0283(11) 0.0195(10) 0.0199(10) 0.0014(8) 0.0122(9) 0.0014(9)
C12_1 0.0220(10) 0.0163(10) 0.0205(10) -0.0010(8) 0.0094(8) -0.0019(8)
C1_2 0.0199(10) 0.0173(10) 0.0164(9) 0.0011(8) 0.0076(8) 0.0016(8)
C2_2 0.0229(11) 0.0202(10) 0.0190(10) -0.0002(8) 0.0082(9) -0.0015(8)
C3_2 0.0257(11) 0.0293(12) 0.0212(11) 0.0020(9) 0.0036(9) -0.0034(9)
B3_2 0.0233(12) 0.0222(12) 0.0216(12) 0.0002(9) 0.0114(10) -0.0001(9)
B4_2 0.0264(12) 0.0225(12) 0.0170(11) 0.0029(9) 0.0092(10) -0.0014(10)
B5_2 0.0253(12) 0.0188(11) 0.0241(12) 0.0030(10) 0.0112(10) 0.0021(10)
B6_2 0.0278(12) 0.0170(11) 0.0242(12) -0.0023(9) 0.0133(10) -0.0007(9)
B8_2 0.0308(13) 0.0185(12) 0.0291(13) 0.0002(10) 0.0155(11) -0.0004(10)
B7_2 0.0296(13) 0.0199(12) 0.0283(13) -0.0025(10) 0.0132(11) -0.0047(10)
B9_2 0.0308(13) 0.0225(12) 0.0259(12) 0.0071(10) 0.0132(11) -0.0001(10)
B12_2 0.0308(13) 0.0216(12) 0.0311(13) 0.0025(10) 0.0159(11) -0.0019(10)
B11_2 0.0269(13) 0.0225(12) 0.0301(13) 0.0010(10) 0.0145(11) -0.0035(10)
B10_2 0.0306(13) 0.0259(12) 0.0257(12) 0.0022(10) 0.0160(11) -0.0019(10)
N1_3 0.0220(9) 0.0156(8) 0.0202(8) 0.0004(7) 0.0099(7) -0.0012(7)
C2_3 0.0282(11) 0.0204(10) 0.0201(10) -0.0003(8) 0.0110(9) -0.0002(8)
C3_3 0.0268(11) 0.0285(12) 0.0232(11) -0.0010(9) 0.0067(9) -0.0028(9)
C4_3 0.0214(11) 0.0247(11) 0.0315(12) 0.0004(9) 0.0071(10) -0.0035(9)
C5_3 0.0248(11) 0.0304(12) 0.0354(13) -0.0048(10) 0.0152(10) -0.0019(10)
C6_3 0.0270(11) 0.0282(12) 0.0250(11) -0.0044(9) 0.0136(9) -0.0007(9)
B1_4 0.0216(11) 0.0173(11) 0.0204(11) -0.0005(9) 0.0105(9) -0.0025(9)
C2_4 0.0267(11) 0.0227(11) 0.0241(10) -0.0032(9) 0.0127(9) -0.0038(9)
C3_4 0.0267(11) 0.0264(12) 0.0325(12) -0.0073(9) 0.0156(10) -0.0014(9)
C4_4 0.0209(11) 0.0226(11) 0.0395(13) -0.0032(10) 0.0100(10) 0.0022(9)
C5_4 0.0226(11) 0.0244(11) 0.0278(11) 0.0038(9) 0.0057(9) 0.0003(9)
C6_4 0.0173(10) 0.0215(10) 0.0209(10) -0.0005(8) 0.0051(8) -0.0036(8)
C7_4 0.0196(10) 0.0253(12) 0.0203(10) -0.0004(8) 0.0072(8) -0.0049(8)
C8_4 0.0284(12) 0.0386(14) 0.0231(11) 0.0072(10) 0.0097(10) -0.0004(10)
C9_4 0.0356(13) 0.0543(16) 0.0224(12) 0.0032(11) 0.0145(10) -0.0066(12)
C10_4 0.0382(13) 0.0429(15) 0.0309(13) -0.0100(11) 0.0241(11) -0.0115(11)
C11_4 0.0313(12) 0.0272(11) 0.0320(12) -0.0055(10) 0.0205(10) -0.0079(9)
C12_4 0.0210(10) 0.0233(11) 0.0231(11) -0.0016(9) 0.0115(9) -0.0056(8)
C1_4 0.0187(10) 0.0191(10) 0.0199(10) -0.0015(8) 0.0067(8) -0.0030(8)
C1_5 0.0201(10) 0.0177(10) 0.0188(10) -0.0008(8) 0.0095(8) -0.0015(8)
C2_5 0.0197(10) 0.0170(9) 0.0193(10) -0.0020(8) 0.0085(8) -0.0021(8)
C3_5 0.0246(11) 0.0232(11) 0.0206(10) 0.0031(8) 0.0080(9) -0.0002(8)
B4_5 0.0223(11) 0.0229(12) 0.0248(12) -0.0016(10) 0.0122(10) -0.0054(10)
B5_5 0.0265(12) 0.0155(11) 0.0234(12) -0.0005(9) 0.0110(10) -0.0034(9)
B6_5 0.0230(11) 0.0184(11) 0.0260(12) 0.0004(10) 0.0123(10) 0.0010(9)
B7_5 0.0299(13) 0.0230(12) 0.0198(11) -0.0003(9) 0.0124(10) -0.0068(10)
B8_5 0.0322(13) 0.0264(13) 0.0249(13) -0.0027(10) 0.0170(11) -0.0094(11)
B9_5 0.0275(12) 0.0224(12) 0.0233(12) 0.0015(9) 0.0109(10) -0.0048(10)
B10_5 0.0243(12) 0.0193(12) 0.0291(13) 0.0048(10) 0.0092(10) -0.0013(9)
B11_5 0.0223(12) 0.0212(12) 0.0246(12) 0.0053(10) 0.0069(10) -0.0004(9)
B12_5 0.0305(13) 0.0259(13) 0.0210(12) 0.0037(10) 0.0091(10) -0.0068(11)
B3_5 0.0238(12) 0.0222(12) 0.0232(12) -0.0029(9) 0.0137(10) -0.0033(9)
N1_6 0.0214(9) 0.0175(9) 0.0292(10) 0.0010(7) 0.0102(8) -0.0036(7)
C2_6 0.0294(12) 0.0205(11) 0.0268(12) -0.0002(9) 0.0075(10) -0.0055(9)
C3_6 0.0352(13) 0.0265(12) 0.0348(13) 0.0021(11) 0.0029(11) -0.0102(11)
C4_6 0.0244(12) 0.0297(13) 0.0533(17) 0.0071(12) -0.0012(12) -0.0078(10)
C5_6 0.0238(12) 0.0303(13) 0.0624(19) 0.0050(13) 0.0154(13) -0.0030(10)
C6_6 0.0257(12) 0.0255(11) 0.0431(14) 0.0014(10) 0.0174(11) -0.0011(9)
C1_7 0.0437(17) 0.080(2) 0.0306(14) -0.0049(15) 0.0153(13) -0.0013(16)
C2_7 0.124(4) 0.074(3) 0.069(3) -0.017(2) 0.062(3) -0.015(3)
C3_7 0.050(2) 0.075(3) 0.054(2) 0.0023(18) 0.0089(16) 0.0143(19)
C4_7 0.057(2) 0.075(3) 0.0529(19) -0.0116(18) 0.0247(17) 0.0066(19)
C5_7 0.052(2) 0.081(3) 0.074(3) -0.015(2) 0.032(2) 0.0024(19)
C6_7 0.0377(17) 0.094(3) 0.065(2) -0.015(2) 0.0240(17) -0.0027(18)
C1_8 0.0280(12) 0.0481(15) 0.0388(14) -0.0086(12) 0.0171(11) -0.0015(11)
C2_8 0.0327(13) 0.0373(14) 0.0384(14) -0.0086(11) 0.0184(11) -0.0074(11)
C3_8 0.0316(12) 0.0314(13) 0.0308(12) -0.0048(10) 0.0136(10) -0.0008(10)
C4_8 0.0277(11) 0.0359(13) 0.0198(10) -0.0016(9) 0.0100(9) -0.0023(10)
C5_8 0.0363(13) 0.0335(13) 0.0237(11) 0.0007(10) 0.0144(10) -0.0038(11)
C6_8 0.0392(14) 0.0369(14) 0.0329(13) -0.0004(11) 0.0148(11) 0.0079(12)
C1_9 0.044(2) 0.060(3) 0.044(2) 0.016(2) 0.0205(19) 0.002(2)
C2_9 0.036(2) 0.087(3) 0.061(3) 0.024(3) 0.025(2) -0.004(2)
C3_9 0.055(4) 0.082(4) 0.062(3) 0.031(3) 0.023(3) -0.012(3)
C4_9 0.044(3) 0.057(3) 0.060(3) 0.019(3) 0.006(3) 0.003(3)
C5_9 0.038(2) 0.067(3) 0.067(3) 0.000(3) 0.023(2) 0.001(2)
C6_9 0.050(2) 0.066(3) 0.057(3) 0.013(2) 0.034(2) -0.005(2)
C1_10 0.039(4) 0.055(4) 0.043(4) 0.008(4) 0.026(3) -0.002(4)
C2_10 0.035(4) 0.052(4) 0.042(4) 0.009(4) 0.023(3) 0.003(4)
C3_10 0.051(4) 0.070(5) 0.051(4) 0.022(4) 0.024(4) -0.002(4)
C4_10 0.062(4) 0.089(5) 0.061(4) 0.020(4) 0.016(4) 0.002(4)
C5_10 0.049(4) 0.086(5) 0.063(5) 0.022(4) 0.015(4) 0.001(4)
C6_10 0.037(4) 0.064(5) 0.057(4) 0.008(4) 0.021(4) 0.002(4)

loop_
_atom_type_symbol
_atom_type_description
_atom_type_scat_dispersion_real
_atom_type_scat_dispersion_imag
_atom_type_scat_source
C C 0.0181 0.0091 'International Tables Vol C Tables 4.2.6.8 and 6.1.1.4'
H H 0.0000 0.0000 'International Tables Vol C Tables 4.2.6.8 and 6.1.1.4'
B B 0.0090 0.0039 'International Tables Vol C Tables 4.2.6.8 and 6.1.1.4'
N N 0.0311 0.0180 'International Tables Vol C Tables 4.2.6.8 and 6.1.1.4'

loop_
_geom_angle_atom_site_label_1
_geom_angle_atom_site_label_2
_geom_angle_atom_site_label_3
_geom_angle
_geom_angle_site_symmetry_1
_geom_angle_site_symmetry_3
_geom_angle_publ_flag
C024 C01O C01R 121.0(3) . . ?
C024 C01O H01O 119.5 . . ?
C01R C01O H01O 119.5 . . ?
C01O C01R C01Z 119.8(3) . . ?
C01O C01R H01R 120.1 . . ?
C01Z C01R H01R 120.1 . . ?
C027 C01Z C01R 119.2(4) . . ?
C027 C01Z H01Z 120.4 . . ?
C01R C01Z H01Z 120.4 . . ?
C01O C024 C02D 118.9(4) . . ?
C01O C024 H024 120.5 . . ?
C02D C024 H024 120.5 . . ?
C02D C027 C01Z 120.2(3) . . ?
C02D C027 H027 119.9 . . ?
C01Z C027 H027 119.9 . . ?
C027 C02D C024 120.9(4) . . ?
C027 C02D H02D 119.5 . . ?
C024 C02D H02D 119.5 . . ?
N1_3 B1_1 C12_1 112.34(17) . . ?
N1_3 B1_1 C1_1 109.67(17) . . ?
C12_1 B1_1 C1_1 100.44(16) . . ?
N1_3 B1_1 C1_2 104.58(16) . . ?
C12_1 B1_1 C1_2 112.19(17) . . ?
C1_1 B1_1 C1_2 117.86(17) . . ?
C2_1 C1_1 C6_1 117.00(19) . . ?
C2_1 C1_1 B1_1 134.79(19) . . ?
C6_1 C1_1 B1_1 108.21(17) . . ?
C3_1 C2_1 C1_1 121.2(2) . . ?
C3_1 C2_1 H2_1 119.4 . . ?
C1_1 C2_1 H2_1 119.4 . . ?
C4_1 C3_1 C2_1 120.4(2) . . ?
C4_1 C3_1 H3_1 119.8 . . ?
C2_1 C3_1 H3_1 119.8 . . ?
C3_1 C4_1 C5_1 119.9(2) . . ?
C3_1 C4_1 H4_1 120.0 . . ?
C5_1 C4_1 H4_1 120.0 . . ?
C6_1 C5_1 C4_1 119.2(2) . . ?
C6_1 C5_1 H5_1 120.4 . . ?
C4_1 C5_1 H5_1 120.4 . . ?
C5_1 C6_1 C1_1 122.13(19) . . ?
C5_1 C6_1 C7_1 126.7(2) . . ?
C1_1 C6_1 C7_1 111.13(18) . . ?
C8_1 C7_1 C12_1 122.1(2) . . ?
C8_1 C7_1 C6_1 126.42(19) . . ?
C12_1 C7_1 C6_1 111.45(18) . . ?
C7_1 C8_1 C9_1 119.1(2) . . ?
C7_1 C8_1 H8_1 120.4 . . ?
C9_1 C8_1 H8_1 120.4 . . ?
C10_1 C9_1 C8_1 119.9(2) . . ?
C10_1 C9_1 H9_1 120.0 . . ?
C8_1 C9_1 H9_1 120.0 . . ?
C9_1 C10_1 C11_1 120.4(2) . . ?
C9_1 C10_1 H10_1 119.8 . . ?
C11_1 C10_1 H10_1 119.8 . . ?
C12_1 C11_1 C10_1 120.9(2) . . ?
C12_1 C11_1 H11_1 119.6 . . ?
C10_1 C11_1 H11_1 119.6 . . ?
C11_1 C12_1 C7_1 117.43(19) . . ?
C11_1 C12_1 B1_1 134.03(19) . . ?
C7_1 C12_1 B1_1 108.40(18) . . ?
B1_1 C1_2 C2_2 120.56(16) . . ?
B1_1 C1_2 B4_2 120.96(17) . . ?
C2_2 C1_2 B4_2 108.61(16) . . ?
B1_1 C1_2 B5_2 122.35(17) . . ?
C2_2 C1_2 B5_2 108.43(16) . . ?
B4_2 C1_2 B5_2 61.82(14) . . ?
B1_1 C1_2 B6_2 119.57(16) . . ?
C2_2 C1_2 B6_2 60.13(13) . . ?
B4_2 C1_2 B6_2 112.00(17) . . ?
B5_2 C1_2 B6_2 61.55(14) . . ?
B1_1 C1_2 B3_2 118.18(17) . . ?
C2_2 C1_2 B3_2 59.87(13) . . ?
B4_2 C1_2 B3_2 61.56(14) . . ?
B5_2 C1_2 B3_2 111.50(16) . . ?
B6_2 C1_2 B3_2 111.04(17) . . ?
C3_2 C2_2 C1_2 119.97(18) . . ?
C3_2 C2_2 B3_2 116.84(19) . . ?
C1_2 C2_2 B3_2 61.44(13) . . ?
C3_2 C2_2 B11_2 118.52(19) . . ?
C1_2 C2_2 B11_2 111.42(16) . . ?
B3_2 C2_2 B11_2 62.38(14) . . ?
C3_2 C2_2 B6_2 119.65(19) . . ?
C1_2 C2_2 B6_2 61.02(13) . . ?
B3_2 C2_2 B6_2 113.10(17) . . ?
B11_2 C2_2 B6_2 113.32(17) . . ?
C3_2 C2_2 B7_2 119.91(19) . . ?
C1_2 C2_2 B7_2 111.48(17) . . ?
B3_2 C2_2 B7_2 113.64(17) . . ?
B11_2 C2_2 B7_2 62.15(15) . . ?
B6_2 C2_2 B7_2 62.48(15) . . ?
C2_2 C3_2 H3A_2 109.5 . . ?
C2_2 C3_2 H3B_2 109.5 . . ?
H3A_2 C3_2 H3B_2 109.5 . . ?
C2_2 C3_2 H3C_2 109.5 . . ?
H3A_2 C3_2 H3C_2 109.5 . . ?
H3B_2 C3_2 H3C_2 109.5 . . ?
C2_2 B3_2 C1_2 58.69(13) . . ?
C2_2 B3_2 B4_2 105.43(17) . . ?
C1_2 B3_2 B4_2 58.73(13) . . ?
C2_2 B3_2 B10_2 105.70(18) . . ?
C1_2 B3_2 B10_2 106.47(17) . . ?
B4_2 B3_2 B10_2 60.42(14) . . ?
C2_2 B3_2 B11_2 58.84(14) . . ?
C1_2 B3_2 B11_2 106.40(17) . . ?
B4_2 B3_2 B11_2 107.94(18) . . ?
B10_2 B3_2 B11_2 59.95(15) . . ?
C2_2 B3_2 H3_2 123.8 . . ?
C1_2 B3_2 H3_2 123.1 . . ?
B4_2 B3_2 H3_2 122.2 . . ?
B10_2 B3_2 H3_2 122.3 . . ?
B11_2 B3_2 H3_2 122.0 . . ?
C1_2 B4_2 B5_2 59.20(13) . . ?
C1_2 B4_2 B3_2 59.72(13) . . ?
B5_2 B4_2 B3_2 107.92(17) . . ?
C1_2 B4_2 B9_2 106.47(18) . . ?
B5_2 B4_2 B9_2 59.92(15) . . ?
B3_2 B4_2 B9_2 107.89(19) . . ?
C1_2 B4_2 B10_2 106.80(17) . . ?
B5_2 B4_2 B10_2 108.05(18) . . ?
B3_2 B4_2 B10_2 59.85(15) . . ?
B9_2 B4_2 B10_2 60.14(15) . . ?
C1_2 B4_2 H4_2 123.0 . . ?
B5_2 B4_2 H4_2 121.7 . . ?
B3_2 B4_2 H4_2 121.6 . . ?
B9_2 B4_2 H4_2 122.1 . . ?
B10_2 B4_2 H4_2 121.9 . . ?
C1_2 B5_2 B6_2 59.34(13) . . ?
C1_2 B5_2 B4_2 58.99(13) . . ?
B6_2 B5_2 B4_2 107.92(18) . . ?
C1_2 B5_2 B8_2 106.99(18) . . ?
B6_2 B5_2 B8_2 60.30(14) . . ?
B4_2 B5_2 B8_2 108.93(18) . . ?
C1_2 B5_2 B9_2 106.65(17) . . ?
B6_2 B5_2 B9_2 108.63(18) . . ?
B4_2 B5_2 B9_2 60.35(14) . . ?
B8_2 B5_2 B9_2 60.69(15) . . ?
C1_2 B5_2 H5_2 123.3 . . ?
B6_2 B5_2 H5_2 121.5 . . ?
B4_2 B5_2 H5_2 121.5 . . ?
B8_2 B5_2 H5_2 121.3 . . ?
B9_2 B5_2 H5_2 121.5 . . ?
C2_2 B6_2 C1_2 58.84(13) . . ?
C2_2 B6_2 B5_2 105.50(17) . . ?
C1_2 B6_2 B5_2 59.11(13) . . ?
C2_2 B6_2 B8_2 105.45(17) . . ?
C1_2 B6_2 B8_2 106.51(17) . . ?
B5_2 B6_2 B8_2 59.94(14) . . ?
C2_2 B6_2 B7_2 58.80(14) . . ?
C1_2 B6_2 B7_2 106.78(17) . . ?
B5_2 B6_2 B7_2 107.80(18) . . ?
B8_2 B6_2 B7_2 59.99(15) . . ?
C2_2 B6_2 H6_2 123.8 . . ?
C1_2 B6_2 H6_2 122.7 . . ?
B5_2 B6_2 H6_2 122.3 . . ?
B8_2 B6_2 H6_2 122.5 . . ?
B7_2 B6_2 H6_2 121.9 . . ?
B5_2 B8_2 B6_2 59.76(14) . . ?
B5_2 B8_2 B7_2 107.72(18) . . ?
B6_2 B8_2 B7_2 60.05(15) . . ?
B5_2 B8_2 B9_2 59.74(14) . . ?
B6_2 B8_2 B9_2 107.45(18) . . ?
B7_2 B8_2 B9_2 107.54(19) . . ?
B5_2 B8_2 B12_2 107.36(18) . . ?
B6_2 B8_2 B12_2 107.80(18) . . ?
B7_2 B8_2 B12_2 60.06(15) . . ?
B9_2 B8_2 B12_2 59.49(15) . . ?
B5_2 B8_2 H8_2 122.1 . . ?
B6_2 B8_2 H8_2 121.9 . . ?
B7_2 B8_2 H8_2 121.7 . . ?
B9_2 B8_2 H8_2 122.2 . . ?
B12_2 B8_2 H8_2 122.0 . . ?
C2_2 B7_2 B11_2 58.86(14) . . ?
C2_2 B7_2 B8_2 105.36(18) . . ?
B11_2 B7_2 B8_2 108.01(18) . . ?
C2_2 B7_2 B6_2 58.72(14) . . ?
B11_2 B7_2 B6_2 107.59(18) . . ?
B8_2 B7_2 B6_2 59.96(15) . . ?
C2_2 B7_2 B12_2 105.19(18) . . ?
B11_2 B7_2 B12_2 59.69(15) . . ?
B8_2 B7_2 B12_2 60.37(15) . . ?
B6_2 B7_2 B12_2 107.97(18) . . ?
C2_2 B7_2 H7_2 124.3 . . ?
B11_2 B7_2 H7_2 121.8 . . ?
B8_2 B7_2 H7_2 122.0 . . ?
B6_2 B7_2 H7_2 121.7 . . ?
B12_2 B7_2 H7_2 122.2 . . ?
B5_2 B9_2 B12_2 107.88(18) . . ?
B5_2 B9_2 B4_2 59.73(14) . . ?
B12_2 B9_2 B4_2 108.04(19) . . ?
B5_2 B9_2 B10_2 107.78(17) . . ?
B12_2 B9_2 B10_2 60.18(15) . . ?
B4_2 B9_2 B10_2 59.98(15) . . ?
B5_2 B9_2 B8_2 59.58(14) . . ?
B12_2 B9_2 B8_2 60.30(15) . . ?
B4_2 B9_2 B8_2 107.55(18) . . ?
B10_2 B9_2 B8_2 108.20(19) . . ?
B5_2 B9_2 H9_2 122.1 . . ?
B12_2 B9_2 H9_2 121.5 . . ?
B4_2 B9_2 H9_2 121.9 . . ?
B10_2 B9_2 H9_2 121.6 . . ?
B8_2 B9_2 H9_2 121.8 . . ?
B11_2 B12_2 B9_2 107.68(19) . . ?
B11_2 B12_2 B10_2 59.77(15) . . ?
B9_2 B12_2 B10_2 60.14(16) . . ?
B11_2 B12_2 B7_2 59.68(15) . . ?
B9_2 B12_2 B7_2 107.71(18) . . ?
B10_2 B12_2 B7_2 107.63(18) . . ?
B11_2 B12_2 B8_2 107.35(18) . . ?
B9_2 B12_2 B8_2 60.20(15) . . ?
B10_2 B12_2 B8_2 108.10(18) . . ?
B7_2 B12_2 B8_2 59.56(15) . . ?
B11_2 B12_2 H12_2 122.2 . . ?
B9_2 B12_2 H12_2 121.7 . . ?
B10_2 B12_2 H12_2 121.7 . . ?
B7_2 B12_2 H12_2 122.1 . . ?
B8_2 B12_2 H12_2 121.9 . . ?
C2_2 B11_2 B7_2 58.99(14) . . ?
C2_2 B11_2 B12_2 106.01(18) . . ?
B7_2 B11_2 B12_2 60.63(15) . . ?
C2_2 B11_2 B10_2 105.69(18) . . ?
B7_2 B11_2 B10_2 109.02(19) . . ?
B12_2 B11_2 B10_2 60.57(16) . . ?
C2_2 B11_2 B3_2 58.78(13) . . ?
B7_2 B11_2 B3_2 108.11(18) . . ?
B12_2 B11_2 B3_2 108.45(18) . . ?
B10_2 B11_2 B3_2 59.99(15) . . ?
C2_2 B11_2 H11_2 124.1 . . ?
B7_2 B11_2 H11_2 121.1 . . ?
B12_2 B11_2 H11_2 121.6 . . ?
B10_2 B11_2 H11_2 121.7 . . ?
B3_2 B11_2 H11_2 121.6 . . ?
B11_2 B10_2 B3_2 60.06(14) . . ?
B11_2 B10_2 B4_2 107.48(17) . . ?
B3_2 B10_2 B4_2 59.73(14) . . ?
B11_2 B10_2 B9_2 107.23(18) . . ?
B3_2 B10_2 B9_2 107.59(17) . . ?
B4_2 B10_2 B9_2 59.88(15) . . ?
B11_2 B10_2 B12_2 59.66(15) . . ?
B3_2 B10_2 B12_2 107.78(18) . . ?
B4_2 B10_2 B12_2 107.56(18) . . ?
B9_2 B10_2 B12_2 59.68(15) . . ?
B11_2 B10_2 H10_2 122.1 . . ?
B3_2 B10_2 H10_2 121.8 . . ?
B4_2 B10_2 H10_2 122.0 . . ?
B9_2 B10_2 H10_2 122.1 . . ?
B12_2 B10_2 H10_2 122.0 . . ?
C2_3 N1_3 C6_3 118.63(19) . . ?
C2_3 N1_3 B1_1 121.18(18) . . ?
C6_3 N1_3 B1_1 120.05(18) . . ?
N1_3 C2_3 C3_3 121.7(2) . . ?
N1_3 C2_3 H2_3 119.2 . . ?
C3_3 C2_3 H2_3 119.2 . . ?
C2_3 C3_3 C4_3 119.7(2) . . ?
C2_3 C3_3 H3_3 120.1 . . ?
C4_3 C3_3 H3_3 120.1 . . ?
C5_3 C4_3 C3_3 118.1(2) . . ?
C5_3 C4_3 H4_3 120.9 . . ?
C3_3 C4_3 H4_3 120.9 . . ?
C6_3 C5_3 C4_3 119.5(2) . . ?
C6_3 C5_3 H5_3 120.2 . . ?
C4_3 C5_3 H5_3 120.2 . . ?
N1_3 C6_3 C5_3 122.3(2) . . ?
N1_3 C6_3 H6_3 118.9 . . ?
C5_3 C6_3 H6_3 118.9 . . ?
N1_6 B1_4 C1_4 110.15(17) . . ?
N1_6 B1_4 C12_4 109.62(17) . . ?
C1_4 B1_4 C12_4 99.32(17) . . ?
N1_6 B1_4 C1_5 104.73(17) . . ?
C1_4 B1_4 C1_5 114.72(17) . . ?
C12_4 B1_4 C1_5 118.26(17) . . ?
C3_4 C2_4 C1_4 121.1(2) . . ?
C3_4 C2_4 H2_4 119.5 . . ?
C1_4 C2_4 H2_4 119.5 . . ?
C4_4 C3_4 C2_4 120.6(2) . . ?
C4_4 C3_4 H3_4 119.7 . . ?
C2_4 C3_4 H3_4 119.7 . . ?
C3_4 C4_4 C5_4 119.6(2) . . ?
C3_4 C4_4 H4_4 120.2 . . ?
C5_4 C4_4 H4_4 120.2 . . ?
C6_4 C5_4 C4_4 119.3(2) . . ?
C6_4 C5_4 H5_4 120.3 . . ?
C4_4 C5_4 H5_4 120.3 . . ?
C5_4 C6_4 C1_4 122.0(2) . . ?
C5_4 C6_4 C7_4 126.9(2) . . ?
C1_4 C6_4 C7_4 111.12(19) . . ?
C8_4 C7_4 C12_4 122.3(2) . . ?
C8_4 C7_4 C6_4 126.1(2) . . ?
C12_4 C7_4 C6_4 111.52(19) . . ?
C9_4 C8_4 C7_4 119.1(2) . . ?
C9_4 C8_4 H8_4 120.5 . . ?
C7_4 C8_4 H8_4 120.5 . . ?
C10_4 C9_4 C8_4 120.0(2) . . ?
C10_4 C9_4 H9_4 120.0 . . ?
C8_4 C9_4 H9_4 120.0 . . ?
C9_4 C10_4 C11_4 120.7(2) . . ?
C9_4 C10_4 H10_4 119.6 . . ?
C11_4 C10_4 H10_4 119.6 . . ?
C12_4 C11_4 C10_4 121.0(2) . . ?
C12_4 C11_4 H11_4 119.5 . . ?
C10_4 C11_4 H11_4 119.5 . . ?
C11_4 C12_4 C7_4 116.9(2) . . ?
C11_4 C12_4 B1_4 134.4(2) . . ?
C7_4 C12_4 B1_4 108.71(18) . . ?
C2_4 C1_4 C6_4 117.3(2) . . ?
C2_4 C1_4 B1_4 133.4(2) . . ?
C6_4 C1_4 B1_4 109.26(18) . . ?
B1_4 C1_5 C2_5 120.42(16) . . ?
B1_4 C1_5 B7_5 121.76(17) . . ?
C2_5 C1_5 B7_5 108.10(16) . . ?
B1_4 C1_5 B6_5 119.33(17) . . ?
C2_5 C1_5 B6_5 60.11(13) . . ?
B7_5 C1_5 B6_5 111.57(17) . . ?
B1_4 C1_5 B11_5 122.59(17) . . ?
C2_5 C1_5 B11_5 108.10(16) . . ?
B7_5 C1_5 B11_5 61.77(15) . . ?
B6_5 C1_5 B11_5 61.29(14) . . ?
B1_4 C1_5 B3_5 118.42(17) . . ?
C2_5 C1_5 B3_5 59.82(13) . . ?
B7_5 C1_5 B3_5 61.31(14) . . ?
B6_5 C1_5 B3_5 110.94(16) . . ?
B11_5 C1_5 B3_5 111.32(17) . . ?
C3_5 C2_5 C1_5 119.44(17) . . ?
C3_5 C2_5 B5_5 119.94(18) . . ?
C1_5 C2_5 B5_5 111.98(17) . . ?
C3_5 C2_5 B3_5 116.59(18) . . ?
C1_5 C2_5 B3_5 61.55(13) . . ?
B5_5 C2_5 B3_5 113.82(17) . . ?
C3_5 C2_5 B4_5 118.41(18) . . ?
C1_5 C2_5 B4_5 111.72(16) . . ?
B5_5 C2_5 B4_5 62.42(14) . . ?
B3_5 C2_5 B4_5 62.25(14) . . ?
C3_5 C2_5 B6_5 119.56(18) . . ?
C1_5 C2_5 B6_5 61.07(13) . . ?
B5_5 C2_5 B6_5 62.79(14) . . ?
B3_5 C2_5 B6_5 113.19(17) . . ?
B4_5 C2_5 B6_5 113.80(17) . . ?
C2_5 C3_5 H3A_5 109.5 . . ?
C2_5 C3_5 H3B_5 109.5 . . ?
H3A_5 C3_5 H3B_5 109.5 . . ?
C2_5 C3_5 H3C_5 109.5 . . ?
H3A_5 C3_5 H3C_5 109.5 . . ?
H3B_5 C3_5 H3C_5 109.5 . . ?
C2_5 B4_5 B3_5 58.85(13) . . ?
C2_5 B4_5 B8_5 105.66(17) . . ?
B3_5 B4_5 B8_5 60.13(14) . . ?
C2_5 B4_5 B9_5 105.75(17) . . ?
B3_5 B4_5 B9_5 108.79(18) . . ?
B8_5 B4_5 B9_5 60.82(15) . . ?
C2_5 B4_5 B5_5 58.73(13) . . ?
B3_5 B4_5 B5_5 108.01(17) . . ?
B8_5 B4_5 B5_5 108.86(19) . . ?
B9_5 B4_5 B5_5 60.36(15) . . ?
C2_5 B4_5 H4_5 124.3 . . ?
B3_5 B4_5 H4_5 121.4 . . ?
B8_5 B4_5 H4_5 121.6 . . ?
B9_5 B4_5 H4_5 121.6 . . ?
B5_5 B4_5 H4_5 121.4 . . ?
C2_5 B5_5 B10_5 105.37(17) . . ?
C2_5 B5_5 B4_5 58.85(13) . . ?
B10_5 B5_5 B4_5 107.98(18) . . ?
C2_5 B5_5 B9_5 105.37(17) . . ?
B10_5 B5_5 B9_5 60.46(15) . . ?
B4_5 B5_5 B9_5 59.75(15) . . ?
C2_5 B5_5 B6_5 58.68(13) . . ?
B10_5 B5_5 B6_5 60.02(14) . . ?
B4_5 B5_5 B6_5 107.56(17) . . ?
B9_5 B5_5 B6_5 108.21(18) . . ?
C2_5 B5_5 H5_5 124.3 . . ?
B10_5 B5_5 H5_5 122.0 . . ?
B4_5 B5_5 H5_5 121.8 . . ?
B9_5 B5_5 H5_5 122.0 . . ?
B6_5 B5_5 H5_5 121.7 . . ?
C2_5 B6_5 C1_5 58.82(13) . . ?
C2_5 B6_5 B11_5 105.61(17) . . ?
C1_5 B6_5 B11_5 59.40(14) . . ?
C2_5 B6_5 B10_5 105.00(17) . . ?
C1_5 B6_5 B10_5 106.83(18) . . ?
B11_5 B6_5 B10_5 60.27(15) . . ?
C2_5 B6_5 B5_5 58.53(13) . . ?
C1_5 B6_5 B5_5 106.73(17) . . ?
B11_5 B6_5 B5_5 107.96(17) . . ?
B10_5 B6_5 B5_5 59.70(14) . . ?
C2_5 B6_5 H6_5 124.1 . . ?
C1_5 B6_5 H6_5 122.5 . . ?
B11_5 B6_5 H6_5 122.0 . . ?
B10_5 B6_5 H6_5 122.6 . . ?
B5_5 B6_5 H6_5 122.0 . . ?
C1_5 B7_5 B3_5 59.73(13) . . ?
C1_5 B7_5 B11_5 59.23(14) . . ?
B3_5 B7_5 B11_5 108.02(18) . . ?
C1_5 B7_5 B8_5 107.05(17) . . ?
B3_5 B7_5 B8_5 59.99(15) . . ?
B11_5 B7_5 B8_5 108.31(18) . . ?
C1_5 B7_5 B12_5 106.62(18) . . ?
B3_5 B7_5 B12_5 108.06(18) . . ?
B11_5 B7_5 B12_5 59.99(15) . . ?
B8_5 B7_5 B12_5 60.26(15) . . ?
C1_5 B7_5 H7_5 122.9 . . ?
B3_5 B7_5 H7_5 121.6 . . ?
B11_5 B7_5 H7_5 121.7 . . ?
B8_5 B7_5 H7_5 121.7 . . ?
B12_5 B7_5 H7_5 122.0 . . ?
B4_5 B8_5 B3_5 59.92(14) . . ?
B4_5 B8_5 B7_5 107.44(17) . . ?
B3_5 B8_5 B7_5 59.69(14) . . ?
B4_5 B8_5 B12_5 107.34(19) . . ?
B3_5 B8_5 B12_5 107.59(18) . . ?
B7_5 B8_5 B12_5 59.97(15) . . ?
B4_5 B8_5 B9_5 59.61(14) . . ?
B3_5 B8_5 B9_5 107.66(18) . . ?
B7_5 B8_5 B9_5 107.77(19) . . ?
B12_5 B8_5 B9_5 59.90(15) . . ?
B4_5 B8_5 H8_5 122.2 . . ?
B3_5 B8_5 H8_5 121.9 . . ?
B7_5 B8_5 H8_5 121.9 . . ?
B12_5 B8_5 H8_5 122.0 . . ?
B9_5 B8_5 H8_5 121.9 . . ?
B4_5 B9_5 B5_5 59.90(14) . . ?
B4_5 B9_5 B12_5 107.34(18) . . ?
B5_5 B9_5 B12_5 107.42(18) . . ?
B4_5 B9_5 B10_5 107.35(17) . . ?
B5_5 B9_5 B10_5 59.52(14) . . ?
B12_5 B9_5 B10_5 59.97(15) . . ?
B4_5 B9_5 B8_5 59.57(15) . . ?
B5_5 B9_5 B8_5 107.51(18) . . ?
B12_5 B9_5 B8_5 59.93(16) . . ?
B10_5 B9_5 B8_5 107.73(18) . . ?
B4_5 B9_5 H9_5 122.2 . . ?
B5_5 B9_5 H9_5 122.1 . . ?
B12_5 B9_5 H9_5 122.0 . . ?
B10_5 B9_5 H9_5 122.0 . . ?
B8_5 B9_5 H9_5 121.9 . . ?
B5_5 B10_5 B11_5 107.77(17) . . ?
B5_5 B10_5 B6_5 60.28(14) . . ?
B11_5 B10_5 B6_5 59.45(14) . . ?
B5_5 B10_5 B12_5 107.79(19) . . ?
B11_5 B10_5 B12_5 59.83(15) . . ?
B6_5 B10_5 B12_5 107.40(18) . . ?
B5_5 B10_5 B9_5 60.02(14) . . ?
B11_5 B10_5 B9_5 107.86(19) . . ?
B6_5 B10_5 B9_5 108.07(18) . . ?
B12_5 B10_5 B9_5 59.95(15) . . ?
B5_5 B10_5 H10_5 121.7 . . ?
B11_5 B10_5 H10_5 122.0 . . ?
B6_5 B10_5 H10_5 121.9 . . ?
B12_5 B10_5 H10_5 122.0 . . ?
B9_5 B10_5 H10_5 121.6 . . ?
C1_5 B11_5 B6_5 59.30(13) . . ?
C1_5 B11_5 B7_5 58.99(14) . . ?
B6_5 B11_5 B7_5 107.71(18) . . ?
C1_5 B11_5 B12_5 106.61(18) . . ?
B6_5 B11_5 B12_5 108.45(18) . . ?
B7_5 B11_5 B12_5 60.22(15) . . ?
C1_5 B11_5 B10_5 106.75(17) . . ?
B6_5 B11_5 B10_5 60.28(14) . . ?
B7_5 B11_5 B10_5 108.32(18) . . ?
B12_5 B11_5 B10_5 60.34(15) . . ?
C1_5 B11_5 H11_5 123.3 . . ?
B6_5 B11_5 H11_5 121.6 . . ?
B7_5 B11_5 H11_5 121.8 . . ?
B12_5 B11_5 H11_5 121.7 . . ?
B10_5 B11_5 H11_5 121.6 . . ?
B11_5 B12_5 B7_5 59.79(14) . . ?
B11_5 B12_5 B9_5 107.96(18) . . ?
B7_5 B12_5 B9_5 107.84(18) . . ?
B11_5 B12_5 B10_5 59.83(15) . . ?
B7_5 B12_5 B10_5 107.58(17) . . ?
B9_5 B12_5 B10_5 60.08(15) . . ?
B11_5 B12_5 B8_5 107.77(18) . . ?
B7_5 B12_5 B8_5 59.77(15) . . ?
B9_5 B12_5 B8_5 60.18(15) . . ?
B10_5 B12_5 B8_5 108.02(18) . . ?
B11_5 B12_5 H12_5 121.9 . . ?
B7_5 B12_5 H12_5 122.0 . . ?
B9_5 B12_5 H12_5 121.6 . . ?
B10_5 B12_5 H12_5 121.8 . . ?
B8_5 B12_5 H12_5 121.7 . . ?
C2_5 B3_5 C1_5 58.64(12) . . ?
C2_5 B3_5 B7_5 105.32(17) . . ?
C1_5 B3_5 B7_5 58.95(13) . . ?
C2_5 B3_5 B4_5 58.90(13) . . ?
C1_5 B3_5 B4_5 106.71(17) . . ?
B7_5 B3_5 B4_5 107.96(18) . . ?
C2_5 B3_5 B8_5 105.56(18) . . ?
C1_5 B3_5 B8_5 106.69(18) . . ?
B7_5 B3_5 B8_5 60.32(15) . . ?
B4_5 B3_5 B8_5 59.95(14) . . ?
C2_5 B3_5 H3_5 123.9 . . ?
C1_5 B3_5 H3_5 122.8 . . ?
B7_5 B3_5 H3_5 122.3 . . ?
B4_5 B3_5 H3_5 121.8 . . ?
B8_5 B3_5 H3_5 122.3 . . ?
C2_6 N1_6 C6_6 118.3(2) . . ?
C2_6 N1_6 B1_4 121.02(19) . . ?
C6_6 N1_6 B1_4 120.6(2) . . ?
N1_6 C2_6 C3_6 122.1(2) . . ?
N1_6 C2_6 H2_6 118.9 . . ?
C3_6 C2_6 H2_6 118.9 . . ?
C2_6 C3_6 C4_6 119.3(3) . . ?
C2_6 C3_6 H3_6 120.3 . . ?
C4_6 C3_6 H3_6 120.3 . . ?
C5_6 C4_6 C3_6 118.5(2) . . ?
C5_6 C4_6 H4_6 120.7 . . ?
C3_6 C4_6 H4_6 120.7 . . ?
C6_6 C5_6 C4_6 119.6(3) . . ?
C6_6 C5_6 H5_6 120.2 . . ?
C4_6 C5_6 H5_6 120.2 . . ?
N1_6 C6_6 C5_6 122.1(3) . . ?
N1_6 C6_6 H6_6 118.9 . . ?
C5_6 C6_6 H6_6 118.9 . . ?
C6_7 C1_7 C2_7 116.3(4) . . ?
C6_7 C1_7 H1_7 121.9 . . ?
C2_7 C1_7 H1_7 121.9 . . ?
C1_7 C2_7 C3_7 119.2(4) . . ?
C1_7 C2_7 H2_7 120.4 . . ?
C3_7 C2_7 H2_7 120.4 . . ?
C4_7 C3_7 C2_7 118.8(4) . . ?
C4_7 C3_7 H3_7 120.6 . . ?
C2_7 C3_7 H3_7 120.6 . . ?
C5_7 C4_7 C3_7 122.5(4) . . ?
C5_7 C4_7 H4_7 118.8 . . ?
C3_7 C4_7 H4_7 118.8 . . ?
C4_7 C5_7 C6_7 118.1(4) . . ?
C4_7 C5_7 H5_7 120.9 . . ?
C6_7 C5_7 H5_7 120.9 . . ?
C1_7 C6_7 C5_7 125.1(4) . . ?
C1_7 C6_7 H6_7 117.5 . . ?
C5_7 C6_7 H6_7 117.5 . . ?
C6_8 C1_8 C2_8 120.2(2) . . ?
C6_8 C1_8 H1_8 119.9 . . ?
C2_8 C1_8 H1_8 119.9 . . ?
C1_8 C2_8 C3_8 119.7(3) . . ?
C1_8 C2_8 H2_8 120.1 . . ?
C3_8 C2_8 H2_8 120.1 . . ?
C4_8 C3_8 C2_8 120.3(2) . . ?
C4_8 C3_8 H3_8 119.9 . . ?
C2_8 C3_8 H3_8 119.9 . . ?
C5_8 C4_8 C3_8 120.1(2) . . ?
C5_8 C4_8 H4_8 120.0 . . ?
C3_8 C4_8 H4_8 120.0 . . ?
C4_8 C5_8 C6_8 119.9(2) . . ?
C4_8 C5_8 H5_8 120.1 . . ?
C6_8 C5_8 H5_8 120.1 . . ?
C1_8 C6_8 C5_8 119.8(3) . . ?
C1_8 C6_8 H6_8 120.1 . . ?
C5_8 C6_8 H6_8 120.1 . . ?
C6_9 C1_9 C2_9 119.7(5) . . ?
C6_9 C1_9 H1_9 120.2 . . ?
C2_9 C1_9 H1_9 120.2 . . ?
C1_9 C2_9 C3_9 120.8(6) . . ?
C1_9 C2_9 H2_9 119.6 . . ?
C3_9 C2_9 H2_9 119.6 . . ?
C2_9 C3_9 C4_9 119.4(6) . . ?
C2_9 C3_9 H3_9 120.3 . . ?
C4_9 C3_9 H3_9 120.3 . . ?
C5_9 C4_9 C3_9 119.5(5) . . ?
C5_9 C4_9 H4_9 120.3 . . ?
C3_9 C4_9 H4_9 120.3 . . ?
C4_9 C5_9 C6_9 119.4(5) . . ?
C4_9 C5_9 H5_9 120.3 . . ?
C6_9 C5_9 H5_9 120.3 . . ?
C1_9 C6_9 C5_9 121.2(5) . . ?
C1_9 C6_9 H6_9 119.4 . . ?
C5_9 C6_9 H6_9 119.4 . . ?
C2_10 C1_10 C6_10 121.9(13) . . ?
C2_10 C1_10 H1_10 119.1 . . ?
C6_10 C1_10 H1_10 119.1 . . ?
C3_10 C2_10 C1_10 119.5(12) . . ?
C3_10 C2_10 H2_10 120.2 . . ?
C1_10 C2_10 H2_10 120.2 . . ?
C4_10 C3_10 C2_10 118.7(12) . . ?
C4_10 C3_10 H3_10 120.7 . . ?
C2_10 C3_10 H3_10 120.7 . . ?
C3_10 C4_10 C5_10 122.2(12) . . ?
C3_10 C4_10 H4_10 118.9 . . ?
C5_10 C4_10 H4_10 118.9 . . ?
C6_10 C5_10 C4_10 118.0(12) . . ?
C6_10 C5_10 H5_10 121.0 . . ?
C4_10 C5_10 H5_10 121.0 . . ?
C5_10 C6_10 C1_10 117.2(12) . . ?
C5_10 C6_10 H6_10 121.4 . . ?
C1_10 C6_10 H6_10 121.4 . . ?

loop_
_geom_bond_atom_site_label_1
_geom_bond_atom_site_label_2
_geom_bond_distance
_geom_bond_site_symmetry_2
_geom_bond_publ_flag
C01O C024 1.372(5) . ?
C01O C01R 1.383(6) . ?
C01O H01O 0.9500 . ?
C01R C01Z 1.390(5) . ?
C01R H01R 0.9500 . ?
C01Z C027 1.381(5) . ?
C01Z H01Z 0.9500 . ?
C024 C02D 1.380(5) . ?
C024 H024 0.9500 . ?
C027 C02D 1.377(6) . ?
C027 H027 0.9500 . ?
C02D H02D 0.9500 . ?
B1_1 N1_3 1.624(3) . ?
B1_1 C12_1 1.627(3) . ?
B1_1 C1_1 1.634(3) . ?
B1_1 C1_2 1.680(3) . ?
C1_1 C2_1 1.397(3) . ?
C1_1 C6_1 1.414(3) . ?
C2_1 C3_1 1.393(3) . ?
C2_1 H2_1 0.9500 . ?
C3_1 C4_1 1.389(3) . ?
C3_1 H3_1 0.9500 . ?
C4_1 C5_1 1.391(3) . ?
C4_1 H4_1 0.9500 . ?
C5_1 C6_1 1.389(3) . ?
C5_1 H5_1 0.9500 . ?
C6_1 C7_1 1.476(3) . ?
C7_1 C8_1 1.391(3) . ?
C7_1 C12_1 1.408(3) . ?
C8_1 C9_1 1.395(3) . ?
C8_1 H8_1 0.9500 . ?
C9_1 C10_1 1.387(3) . ?
C9_1 H9_1 0.9500 . ?
C10_1 C11_1 1.401(3) . ?
C10_1 H10_1 0.9500 . ?
C11_1 C12_1 1.396(3) . ?
C11_1 H11_1 0.9500 . ?
C1_2 C2_2 1.691(3) . ?
C1_2 B4_2 1.721(3) . ?
C1_2 B5_2 1.724(3) . ?
C1_2 B6_2 1.729(3) . ?
C1_2 B3_2 1.738(3) . ?
C2_2 C3_2 1.517(3) . ?
C2_2 B3_2 1.712(3) . ?
C2_2 B11_2 1.713(3) . ?
C2_2 B6_2 1.713(3) . ?
C2_2 B7_2 1.715(3) . ?
C3_2 H3A_2 0.9800 . ?
C3_2 H3B_2 0.9800 . ?
C3_2 H3C_2 0.9800 . ?
B3_2 B4_2 1.770(4) . ?
B3_2 B10_2 1.772(4) . ?
B3_2 B11_2 1.773(4) . ?
B3_2 H3_2 1.1200 . ?
B4_2 B5_2 1.769(4) . ?
B4_2 B9_2 1.781(4) . ?
B4_2 B10_2 1.782(4) . ?
B4_2 H4_2 1.1200 . ?
B5_2 B6_2 1.767(3) . ?
B5_2 B8_2 1.770(4) . ?
B5_2 B9_2 1.773(4) . ?
B5_2 H5_2 1.1200 . ?
B6_2 B8_2 1.776(4) . ?
B6_2 B7_2 1.778(4) . ?
B6_2 H6_2 1.1200 . ?
B8_2 B7_2 1.777(4) . ?
B8_2 B9_2 1.790(4) . ?
B8_2 B12_2 1.791(4) . ?
B8_2 H8_2 1.1200 . ?
B7_2 B11_2 1.769(4) . ?
B7_2 B12_2 1.786(4) . ?
B7_2 H7_2 1.1200 . ?
B9_2 B12_2 1.777(4) . ?
B9_2 B10_2 1.785(4) . ?
B9_2 H9_2 1.1200 . ?
B12_2 B11_2 1.769(4) . ?
B12_2 B10_2 1.786(4) . ?
B12_2 H12_2 1.1200 . ?
B11_2 B10_2 1.771(4) . ?
B11_2 H11_2 1.1200 . ?
B10_2 H10_2 1.1200 . ?
N1_3 C2_3 1.347(3) . ?
N1_3 C6_3 1.348(3) . ?
C2_3 C3_3 1.381(3) . ?
C2_3 H2_3 0.9500 . ?
C3_3 C4_3 1.391(4) . ?
C3_3 H3_3 0.9500 . ?
C4_3 C5_3 1.383(4) . ?
C4_3 H4_3 0.9500 . ?
C5_3 C6_3 1.376(3) . ?
C5_3 H5_3 0.9500 . ?
C6_3 H6_3 0.9500 . ?
B1_4 N1_6 1.630(3) . ?
B1_4 C1_4 1.636(3) . ?
B1_4 C12_4 1.643(3) . ?
B1_4 C1_5 1.680(3) . ?
C2_4 C3_4 1.391(3) . ?
C2_4 C1_4 1.401(3) . ?
C2_4 H2_4 0.9500 . ?
C3_4 C4_4 1.391(4) . ?
C3_4 H3_4 0.9500 . ?
C4_4 C5_4 1.395(4) . ?
C4_4 H4_4 0.9500 . ?
C5_4 C6_4 1.394(3) . ?
C5_4 H5_4 0.9500 . ?
C6_4 C1_4 1.406(3) . ?
C6_4 C7_4 1.476(3) . ?
C7_4 C8_4 1.397(3) . ?
C7_4 C12_4 1.408(3) . ?
C8_4 C9_4 1.391(4) . ?
C8_4 H8_4 0.9500 . ?
C9_4 C10_4 1.378(4) . ?
C9_4 H9_4 0.9500 . ?
C10_4 C11_4 1.401(3) . ?
C10_4 H10_4 0.9500 . ?
C11_4 C12_4 1.401(3) . ?
C11_4 H11_4 0.9500 . ?
C1_5 C2_5 1.688(3) . ?
C1_5 B7_5 1.724(3) . ?
C1_5 B6_5 1.727(3) . ?
C1_5 B11_5 1.729(3) . ?
C1_5 B3_5 1.738(3) . ?
C2_5 C3_5 1.515(3) . ?
C2_5 B5_5 1.708(3) . ?
C2_5 B3_5 1.709(3) . ?
C2_5 B4_5 1.710(3) . ?
C2_5 B6_5 1.711(3) . ?
C3_5 H3A_5 0.9800 . ?
C3_5 H3B_5 0.9800 . ?
C3_5 H3C_5 0.9800 . ?
B4_5 B3_5 1.767(4) . ?
B4_5 B8_5 1.768(4) . ?
B4_5 B9_5 1.769(4) . ?
B4_5 B5_5 1.771(4) . ?
B4_5 H4_5 1.1200 . ?
B5_5 B10_5 1.771(4) . ?
B5_5 B9_5 1.779(4) . ?
B5_5 B6_5 1.781(4) . ?
B5_5 H5_5 1.1200 . ?
B6_5 B11_5 1.762(4) . ?
B6_5 B10_5 1.776(4) . ?
B6_5 H6_5 1.1200 . ?
B7_5 B3_5 1.766(4) . ?
B7_5 B11_5 1.773(4) . ?
B7_5 B8_5 1.777(4) . ?
B7_5 B12_5 1.780(4) . ?
B7_5 H7_5 1.1200 . ?
B8_5 B3_5 1.771(4) . ?
B8_5 B12_5 1.786(4) . ?
B8_5 B9_5 1.790(4) . ?
B8_5 H8_5 1.1200 . ?
B9_5 B12_5 1.785(4) . ?
B9_5 B10_5 1.787(4) . ?
B9_5 H9_5 1.1200 . ?
B10_5 B11_5 1.776(4) . ?
B10_5 B12_5 1.785(4) . ?
B10_5 H10_5 1.1200 . ?
B11_5 B12_5 1.776(4) . ?
B11_5 H11_5 1.1200 . ?
B12_5 H12_5 1.1200 . ?
B3_5 H3_5 1.1200 . ?
N1_6 C2_6 1.347(3) . ?
N1_6 C6_6 1.349(3) . ?
C2_6 C3_6 1.382(4) . ?
C2_6 H2_6 0.9500 . ?
C3_6 C4_6 1.385(4) . ?
C3_6 H3_6 0.9500 . ?
C4_6 C5_6 1.380(5) . ?
C4_6 H4_6 0.9500 . ?
C5_6 C6_6 1.379(4) . ?
C5_6 H5_6 0.9500 . ?
C6_6 H6_6 0.9500 . ?
C1_7 C6_7 1.349(6) . ?
C1_7 C2_7 1.404(6) . ?
C1_7 H1_7 0.9500 . ?
C2_7 C3_7 1.440(6) . ?
C2_7 H2_7 0.9500 . ?
C3_7 C4_7 1.343(6) . ?
C3_7 H3_7 0.9500 . ?
C4_7 C5_7 1.339(6) . ?
C4_7 H4_7 0.9500 . ?
C5_7 C6_7 1.366(5) . ?
C5_7 H5_7 0.9500 . ?
C6_7 H6_7 0.9500 . ?
C1_8 C6_8 1.383(4) . ?
C1_8 C2_8 1.383(4) . ?
C1_8 H1_8 0.9500 . ?
C2_8 C3_8 1.385(4) . ?
C2_8 H2_8 0.9500 . ?
C3_8 C4_8 1.381(4) . ?
C3_8 H3_8 0.9500 . ?
C4_8 C5_8 1.380(4) . ?
C4_8 H4_8 0.9500 . ?
C5_8 C6_8 1.393(4) . ?
C5_8 H5_8 0.9500 . ?
C6_8 H6_8 0.9500 . ?
C1_9 C6_9 1.345(7) . ?
C1_9 C2_9 1.363(7) . ?
C1_9 H1_9 0.9500 . ?
C2_9 C3_9 1.372(8) . ?
C2_9 H2_9 0.9500 . ?
C3_9 C4_9 1.385(9) . ?
C3_9 H3_9 0.9500 . ?
C4_9 C5_9 1.373(9) . ?
C4_9 H4_9 0.9500 . ?
C5_9 C6_9 1.379(8) . ?
C5_9 H5_9 0.9500 . ?
C6_9 H6_9 0.9500 . ?
C1_10 C2_10 1.378(12) . ?
C1_10 C6_10 1.390(14) . ?
C1_10 H1_10 0.9500 . ?
C2_10 C3_10 1.357(13) . ?
C2_10 H2_10 0.9500 . ?
C3_10 C4_10 1.350(15) . ?
C3_10 H3_10 0.9500 . ?
C4_10 C5_10 1.389(16) . ?
C4_10 H4_10 0.9500 . ?
C5_10 C6_10 1.385(16) . ?
C5_10 H5_10 0.9500 . ?
C6_10 H6_10 0.9500 . ?

loop_
_geom_torsion_atom_site_label_1
_geom_torsion_atom_site_label_2
_geom_torsion_atom_site_label_3
_geom_torsion_atom_site_label_4
_geom_torsion
_geom_torsion_site_symmetry_1
_geom_torsion_site_symmetry_2
_geom_torsion_site_symmetry_3
_geom_torsion_site_symmetry_4
_geom_torsion_publ_flag
C024 C01O C01R C01Z -0.5(5) . . . . ?
C01O C01R C01Z C027 0.8(5) . . . . ?
C01R C01O C024 C02D 0.5(6) . . . . ?
C01R C01Z C027 C02D -1.1(7) . . . . ?
C01Z C027 C02D C024 1.2(8) . . . . ?
C01O C024 C02D C027 -0.9(8) . . . . ?
N1_3 B1_1 C1_1 C2_1 60.8(3) . . . . ?
C12_1 B1_1 C1_1 C2_1 179.2(2) . . . . ?
C1_2 B1_1 C1_1 C2_1 -58.6(3) . . . . ?
N1_3 B1_1 C1_1 C6_1 -118.40(18) . . . . ?
C12_1 B1_1 C1_1 C6_1 0.0(2) . . . . ?
C1_2 B1_1 C1_1 C6_1 122.17(19) . . . . ?
C6_1 C1_1 C2_1 C3_1 2.5(3) . . . . ?
B1_1 C1_1 C2_1 C3_1 -176.7(2) . . . . ?
C1_1 C2_1 C3_1 C4_1 -0.2(3) . . . . ?
C2_1 C3_1 C4_1 C5_1 -1.9(3) . . . . ?
C3_1 C4_1 C5_1 C6_1 1.5(3) . . . . ?
C4_1 C5_1 C6_1 C1_1 0.9(3) . . . . ?
C4_1 C5_1 C6_1 C7_1 -179.0(2) . . . . ?
C2_1 C1_1 C6_1 C5_1 -2.9(3) . . . . ?
B1_1 C1_1 C6_1 C5_1 176.49(19) . . . . ?
C2_1 C1_1 C6_1 C7_1 177.04(19) . . . . ?
B1_1 C1_1 C6_1 C7_1 -3.6(2) . . . . ?
C5_1 C6_1 C7_1 C8_1 7.0(4) . . . . ?
C1_1 C6_1 C7_1 C8_1 -172.9(2) . . . . ?
C5_1 C6_1 C7_1 C12_1 -173.7(2) . . . . ?
C1_1 C6_1 C7_1 C12_1 6.4(2) . . . . ?
C12_1 C7_1 C8_1 C9_1 3.0(3) . . . . ?
C6_1 C7_1 C8_1 C9_1 -177.8(2) . . . . ?
C7_1 C8_1 C9_1 C10_1 -0.3(3) . . . . ?
C8_1 C9_1 C10_1 C11_1 -2.2(3) . . . . ?
C9_1 C10_1 C11_1 C12_1 2.2(3) . . . . ?
C10_1 C11_1 C12_1 C7_1 0.4(3) . . . . ?
C10_1 C11_1 C12_1 B1_1 -174.6(2) . . . . ?
C8_1 C7_1 C12_1 C11_1 -3.0(3) . . . . ?
C6_1 C7_1 C12_1 C11_1 177.65(18) . . . . ?
C8_1 C7_1 C12_1 B1_1 173.2(2) . . . . ?
C6_1 C7_1 C12_1 B1_1 -6.1(2) . . . . ?
N1_3 B1_1 C12_1 C11_1 -64.5(3) . . . . ?
C1_1 B1_1 C12_1 C11_1 179.0(2) . . . . ?
C1_2 B1_1 C12_1 C11_1 53.0(3) . . . . ?
N1_3 B1_1 C12_1 C7_1 120.11(19) . . . . ?
C1_1 B1_1 C12_1 C7_1 3.6(2) . . . . ?
C1_2 B1_1 C12_1 C7_1 -122.41(19) . . . . ?
N1_3 B1_1 C1_2 C2_2 -155.06(17) . . . . ?
C12_1 B1_1 C1_2 C2_2 82.9(2) . . . . ?
C1_1 B1_1 C1_2 C2_2 -33.0(3) . . . . ?
N1_3 B1_1 C1_2 B4_2 63.1(2) . . . . ?
C12_1 B1_1 C1_2 B4_2 -58.9(2) . . . . ?
C1_1 B1_1 C1_2 B4_2 -174.84(18) . . . . ?
N1_3 B1_1 C1_2 B5_2 -11.1(2) . . . . ?
C12_1 B1_1 C1_2 B5_2 -133.14(19) . . . . ?
C1_1 B1_1 C1_2 B5_2 110.9(2) . . . . ?
N1_3 B1_1 C1_2 B6_2 -84.3(2) . . . . ?
C12_1 B1_1 C1_2 B6_2 153.65(18) . . . . ?
C1_1 B1_1 C1_2 B6_2 37.7(3) . . . . ?
N1_3 B1_1 C1_2 B3_2 135.12(17) . . . . ?
C12_1 B1_1 C1_2 B3_2 13.1(2) . . . . ?
C1_1 B1_1 C1_2 B3_2 -102.8(2) . . . . ?
B1_1 C1_2 C2_2 C3_2 -0.7(3) . . . . ?
B4_2 C1_2 C2_2 C3_2 145.3(2) . . . . ?
B5_2 C1_2 C2_2 C3_2 -149.1(2) . . . . ?
B6_2 C1_2 C2_2 C3_2 -109.5(2) . . . . ?
B3_2 C1_2 C2_2 C3_2 106.2(2) . . . . ?
B1_1 C1_2 C2_2 B3_2 -106.9(2) . . . . ?
B4_2 C1_2 C2_2 B3_2 39.07(16) . . . . ?
B5_2 C1_2 C2_2 B3_2 104.67(18) . . . . ?
B6_2 C1_2 C2_2 B3_2 144.28(17) . . . . ?
B1_1 C1_2 C2_2 B11_2 -145.63(18) . . . . ?
B4_2 C1_2 C2_2 B11_2 0.4(2) . . . . ?
B5_2 C1_2 C2_2 B11_2 66.0(2) . . . . ?
B6_2 C1_2 C2_2 B11_2 105.60(19) . . . . ?
B3_2 C1_2 C2_2 B11_2 -38.69(17) . . . . ?
B1_1 C1_2 C2_2 B6_2 108.8(2) . . . . ?
B4_2 C1_2 C2_2 B6_2 -105.22(18) . . . . ?
B5_2 C1_2 C2_2 B6_2 -39.62(16) . . . . ?
B3_2 C1_2 C2_2 B6_2 -144.28(17) . . . . ?
B1_1 C1_2 C2_2 B7_2 147.02(18) . . . . ?
B4_2 C1_2 C2_2 B7_2 -67.0(2) . . . . ?
B5_2 C1_2 C2_2 B7_2 -1.4(2) . . . . ?
B6_2 C1_2 C2_2 B7_2 38.24(17) . . . . ?
B3_2 C1_2 C2_2 B7_2 -106.04(19) . . . . ?
C3_2 C2_2 B3_2 C1_2 -111.2(2) . . . . ?
B11_2 C2_2 B3_2 C1_2 138.95(18) . . . . ?
B6_2 C2_2 B3_2 C1_2 33.72(16) . . . . ?
B7_2 C2_2 B3_2 C1_2 102.52(19) . . . . ?
C3_2 C2_2 B3_2 B4_2 -148.26(19) . . . . ?
C1_2 C2_2 B3_2 B4_2 -37.03(15) . . . . ?
B11_2 C2_2 B3_2 B4_2 101.92(19) . . . . ?
B6_2 C2_2 B3_2 B4_2 -3.3(2) . . . . ?
B7_2 C2_2 B3_2 B4_2 65.5(2) . . . . ?
C3_2 C2_2 B3_2 B10_2 148.76(19) . . . . ?
C1_2 C2_2 B3_2 B10_2 -100.01(18) . . . . ?
B11_2 C2_2 B3_2 B10_2 38.94(17) . . . . ?
B6_2 C2_2 B3_2 B10_2 -66.3(2) . . . . ?
B7_2 C2_2 B3_2 B10_2 2.5(2) . . . . ?
C3_2 C2_2 B3_2 B11_2 109.8(2) . . . . ?
C1_2 C2_2 B3_2 B11_2 -138.95(18) . . . . ?
B6_2 C2_2 B3_2 B11_2 -105.23(19) . . . . ?
B7_2 C2_2 B3_2 B11_2 -36.43(18) . . . . ?
B1_1 C1_2 B3_2 C2_2 110.85(19) . . . . ?
B4_2 C1_2 B3_2 C2_2 -137.21(18) . . . . ?
B5_2 C1_2 B3_2 C2_2 -99.45(18) . . . . ?
B6_2 C1_2 B3_2 C2_2 -32.85(16) . . . . ?
B1_1 C1_2 B3_2 B4_2 -111.9(2) . . . . ?
C2_2 C1_2 B3_2 B4_2 137.21(18) . . . . ?
B5_2 C1_2 B3_2 B4_2 37.76(17) . . . . ?
B6_2 C1_2 B3_2 B4_2 104.37(18) . . . . ?
B1_1 C1_2 B3_2 B10_2 -150.50(18) . . . . ?
C2_2 C1_2 B3_2 B10_2 98.64(18) . . . . ?
B4_2 C1_2 B3_2 B10_2 -38.57(17) . . . . ?
B5_2 C1_2 B3_2 B10_2 -0.8(2) . . . . ?
B6_2 C1_2 B3_2 B10_2 65.8(2) . . . . ?
B1_1 C1_2 B3_2 B11_2 146.71(18) . . . . ?
C2_2 C1_2 B3_2 B11_2 35.86(16) . . . . ?
B4_2 C1_2 B3_2 B11_2 -101.35(19) . . . . ?
B5_2 C1_2 B3_2 B11_2 -63.6(2) . . . . ?
B6_2 C1_2 B3_2 B11_2 3.0(2) . . . . ?
B1_1 C1_2 B4_2 B5_2 -112.7(2) . . . . ?
C2_2 C1_2 B4_2 B5_2 101.42(18) . . . . ?
B6_2 C1_2 B4_2 B5_2 36.93(17) . . . . ?
B3_2 C1_2 B4_2 B5_2 139.73(18) . . . . ?
B1_1 C1_2 B4_2 B3_2 107.5(2) . . . . ?
C2_2 C1_2 B4_2 B3_2 -38.31(16) . . . . ?
B5_2 C1_2 B4_2 B3_2 -139.73(18) . . . . ?
B6_2 C1_2 B4_2 B3_2 -102.80(19) . . . . ?
B1_1 C1_2 B4_2 B9_2 -151.03(18) . . . . ?
C2_2 C1_2 B4_2 B9_2 63.1(2) . . . . ?
B5_2 C1_2 B4_2 B9_2 -38.29(17) . . . . ?
B6_2 C1_2 B4_2 B9_2 -1.4(2) . . . . ?
B3_2 C1_2 B4_2 B9_2 101.4(2) . . . . ?
B1_1 C1_2 B4_2 B10_2 145.92(19) . . . . ?
C2_2 C1_2 B4_2 B10_2 0.1(2) . . . . ?
B5_2 C1_2 B4_2 B10_2 -101.3(2) . . . . ?
B6_2 C1_2 B4_2 B10_2 -64.4(2) . . . . ?
B3_2 C1_2 B4_2 B10_2 38.38(17) . . . . ?
C2_2 B3_2 B4_2 C1_2 37.02(15) . . . . ?
B10_2 B3_2 B4_2 C1_2 136.57(18) . . . . ?
B11_2 B3_2 B4_2 C1_2 98.66(18) . . . . ?
C2_2 B3_2 B4_2 B5_2 1.3(2) . . . . ?
C1_2 B3_2 B4_2 B5_2 -35.70(16) . . . . ?
B10_2 B3_2 B4_2 B5_2 100.88(19) . . . . ?
B11_2 B3_2 B4_2 B5_2 63.0(2) . . . . ?
C2_2 B3_2 B4_2 B9_2 -62.0(2) . . . . ?
C1_2 B3_2 B4_2 B9_2 -99.00(19) . . . . ?
B10_2 B3_2 B4_2 B9_2 37.57(17) . . . . ?
B11_2 B3_2 B4_2 B9_2 -0.3(2) . . . . ?
C2_2 B3_2 B4_2 B10_2 -99.56(19) . . . . ?
C1_2 B3_2 B4_2 B10_2 -136.57(18) . . . . ?
B11_2 B3_2 B4_2 B10_2 -37.91(17) . . . . ?
B1_1 C1_2 B5_2 B6_2 -108.7(2) . . . . ?
C2_2 C1_2 B5_2 B6_2 38.97(15) . . . . ?
B4_2 C1_2 B5_2 B6_2 140.68(18) . . . . ?
B3_2 C1_2 B5_2 B6_2 103.03(18) . . . . ?
B1_1 C1_2 B5_2 B4_2 110.6(2) . . . . ?
C2_2 C1_2 B5_2 B4_2 -101.71(18) . . . . ?
B6_2 C1_2 B5_2 B4_2 -140.68(18) . . . . ?
B3_2 C1_2 B5_2 B4_2 -37.65(17) . . . . ?
B1_1 C1_2 B5_2 B8_2 -147.18(18) . . . . ?
C2_2 C1_2 B5_2 B8_2 0.5(2) . . . . ?
B4_2 C1_2 B5_2 B8_2 102.24(19) . . . . ?
B6_2 C1_2 B5_2 B8_2 -38.44(16) . . . . ?
B3_2 C1_2 B5_2 B8_2 64.6(2) . . . . ?
B1_1 C1_2 B5_2 B9_2 149.11(18) . . . . ?
C2_2 C1_2 B5_2 B9_2 -63.2(2) . . . . ?
B4_2 C1_2 B5_2 B9_2 38.53(17) . . . . ?
B6_2 C1_2 B5_2 B9_2 -102.15(19) . . . . ?
B3_2 C1_2 B5_2 B9_2 0.9(2) . . . . ?
B3_2 B4_2 B5_2 C1_2 35.92(16) . . . . ?
B9_2 B4_2 B5_2 C1_2 136.62(19) . . . . ?
B10_2 B4_2 B5_2 C1_2 99.18(19) . . . . ?
C1_2 B4_2 B5_2 B6_2 -34.95(16) . . . . ?
B3_2 B4_2 B5_2 B6_2 1.0(2) . . . . ?
B9_2 B4_2 B5_2 B6_2 101.7(2) . . . . ?
B10_2 B4_2 B5_2 B6_2 64.2(2) . . . . ?
C1_2 B4_2 B5_2 B8_2 -98.87(19) . . . . ?
B3_2 B4_2 B5_2 B8_2 -63.0(2) . . . . ?
B9_2 B4_2 B5_2 B8_2 37.75(18) . . . . ?
B10_2 B4_2 B5_2 B8_2 0.3(2) . . . . ?
C1_2 B4_2 B5_2 B9_2 -136.62(19) . . . . ?
B3_2 B4_2 B5_2 B9_2 -100.7(2) . . . . ?
B10_2 B4_2 B5_2 B9_2 -37.44(17) . . . . ?
C3_2 C2_2 B6_2 C1_2 110.0(2) . . . . ?
B3_2 C2_2 B6_2 C1_2 -33.88(16) . . . . ?
B11_2 C2_2 B6_2 C1_2 -102.47(18) . . . . ?
B7_2 C2_2 B6_2 C1_2 -139.50(18) . . . . ?
C3_2 C2_2 B6_2 B5_2 147.78(19) . . . . ?
C1_2 C2_2 B6_2 B5_2 37.78(15) . . . . ?
B3_2 C2_2 B6_2 B5_2 3.9(2) . . . . ?
B11_2 C2_2 B6_2 B5_2 -64.7(2) . . . . ?
B7_2 C2_2 B6_2 B5_2 -101.71(19) . . . . ?
C3_2 C2_2 B6_2 B8_2 -149.8(2) . . . . ?
C1_2 C2_2 B6_2 B8_2 100.22(18) . . . . ?
B3_2 C2_2 B6_2 B8_2 66.3(2) . . . . ?
B11_2 C2_2 B6_2 B8_2 -2.2(2) . . . . ?
B7_2 C2_2 B6_2 B8_2 -39.28(17) . . . . ?
C3_2 C2_2 B6_2 B7_2 -110.5(2) . . . . ?
C1_2 C2_2 B6_2 B7_2 139.50(18) . . . . ?
B3_2 C2_2 B6_2 B7_2 105.6(2) . . . . ?
B11_2 C2_2 B6_2 B7_2 37.03(17) . . . . ?
B1_1 C1_2 B6_2 C2_2 -110.38(19) . . . . ?
B4_2 C1_2 B6_2 C2_2 99.49(18) . . . . ?
B5_2 C1_2 B6_2 C2_2 136.53(17) . . . . ?
B3_2 C1_2 B6_2 C2_2 32.75(16) . . . . ?
B1_1 C1_2 B6_2 B5_2 113.1(2) . . . . ?
C2_2 C1_2 B6_2 B5_2 -136.53(17) . . . . ?
B4_2 C1_2 B6_2 B5_2 -37.04(17) . . . . ?
B3_2 C1_2 B6_2 B5_2 -103.78(18) . . . . ?
B1_1 C1_2 B6_2 B8_2 151.26(18) . . . . ?
C2_2 C1_2 B6_2 B8_2 -98.37(18) . . . . ?
B4_2 C1_2 B6_2 B8_2 1.1(2) . . . . ?
B5_2 C1_2 B6_2 B8_2 38.16(16) . . . . ?
B3_2 C1_2 B6_2 B8_2 -65.6(2) . . . . ?
B1_1 C1_2 B6_2 B7_2 -145.85(18) . . . . ?
C2_2 C1_2 B6_2 B7_2 -35.47(16) . . . . ?
B4_2 C1_2 B6_2 B7_2 64.0(2) . . . . ?
B5_2 C1_2 B6_2 B7_2 101.06(19) . . . . ?
B3_2 C1_2 B6_2 B7_2 -2.7(2) . . . . ?
C1_2 B5_2 B6_2 C2_2 -37.66(15) . . . . ?
B4_2 B5_2 B6_2 C2_2 -2.9(2) . . . . ?
B8_2 B5_2 B6_2 C2_2 99.15(18) . . . . ?
B9_2 B5_2 B6_2 C2_2 61.1(2) . . . . ?
B4_2 B5_2 B6_2 C1_2 34.80(16) . . . . ?
B8_2 B5_2 B6_2 C1_2 136.81(18) . . . . ?
B9_2 B5_2 B6_2 C1_2 98.72(19) . . . . ?
C1_2 B5_2 B6_2 B8_2 -136.81(18) . . . . ?
B4_2 B5_2 B6_2 B8_2 -102.01(19) . . . . ?
B9_2 B5_2 B6_2 B8_2 -38.09(17) . . . . ?
C1_2 B5_2 B6_2 B7_2 -99.27(19) . . . . ?
B4_2 B5_2 B6_2 B7_2 -64.5(2) . . . . ?
B8_2 B5_2 B6_2 B7_2 37.54(17) . . . . ?
B9_2 B5_2 B6_2 B7_2 -0.6(2) . . . . ?
C1_2 B5_2 B8_2 B6_2 38.00(16) . . . . ?
B4_2 B5_2 B8_2 B6_2 100.30(19) . . . . ?
B9_2 B5_2 B8_2 B6_2 137.91(19) . . . . ?
C1_2 B5_2 B8_2 B7_2 0.5(2) . . . . ?
B6_2 B5_2 B8_2 B7_2 -37.55(17) . . . . ?
B4_2 B5_2 B8_2 B7_2 62.8(2) . . . . ?
B9_2 B5_2 B8_2 B7_2 100.4(2) . . . . ?
C1_2 B5_2 B8_2 B9_2 -99.91(18) . . . . ?
B6_2 B5_2 B8_2 B9_2 -137.91(19) . . . . ?
B4_2 B5_2 B8_2 B9_2 -37.60(17) . . . . ?
C1_2 B5_2 B8_2 B12_2 -62.9(2) . . . . ?
B6_2 B5_2 B8_2 B12_2 -100.9(2) . . . . ?
B4_2 B5_2 B8_2 B12_2 -0.6(2) . . . . ?
B9_2 B5_2 B8_2 B12_2 37.04(17) . . . . ?
C2_2 B6_2 B8_2 B5_2 -99.23(18) . . . . ?
C1_2 B6_2 B8_2 B5_2 -37.78(16) . . . . ?
B7_2 B6_2 B8_2 B5_2 -137.94(19) . . . . ?
C2_2 B6_2 B8_2 B7_2 38.71(16) . . . . ?
C1_2 B6_2 B8_2 B7_2 100.16(19) . . . . ?
B5_2 B6_2 B8_2 B7_2 137.94(19) . . . . ?
C2_2 B6_2 B8_2 B9_2 -61.9(2) . . . . ?
C1_2 B6_2 B8_2 B9_2 -0.4(2) . . . . ?
B5_2 B6_2 B8_2 B9_2 37.37(17) . . . . ?
B7_2 B6_2 B8_2 B9_2 -100.6(2) . . . . ?
C2_2 B6_2 B8_2 B12_2 0.9(2) . . . . ?
C1_2 B6_2 B8_2 B12_2 62.3(2) . . . . ?
B5_2 B6_2 B8_2 B12_2 100.1(2) . . . . ?
B7_2 B6_2 B8_2 B12_2 -37.83(17) . . . . ?
C3_2 C2_2 B7_2 B11_2 -108.6(2) . . . . ?
C1_2 C2_2 B7_2 B11_2 103.65(19) . . . . ?
B3_2 C2_2 B7_2 B11_2 36.52(18) . . . . ?
B6_2 C2_2 B7_2 B11_2 141.28(18) . . . . ?
C3_2 C2_2 B7_2 B8_2 149.4(2) . . . . ?
C1_2 C2_2 B7_2 B8_2 1.6(2) . . . . ?
B3_2 C2_2 B7_2 B8_2 -65.5(2) . . . . ?
B11_2 C2_2 B7_2 B8_2 -102.04(19) . . . . ?
B6_2 C2_2 B7_2 B8_2 39.25(17) . . . . ?
C3_2 C2_2 B7_2 B6_2 110.1(2) . . . . ?
C1_2 C2_2 B7_2 B6_2 -37.63(16) . . . . ?
B3_2 C2_2 B7_2 B6_2 -104.76(19) . . . . ?
B11_2 C2_2 B7_2 B6_2 -141.28(18) . . . . ?
C3_2 C2_2 B7_2 B12_2 -147.8(2) . . . . ?
C1_2 C2_2 B7_2 B12_2 64.4(2) . . . . ?
B3_2 C2_2 B7_2 B12_2 -2.7(2) . . . . ?
B11_2 C2_2 B7_2 B12_2 -39.21(17) . . . . ?
B6_2 C2_2 B7_2 B12_2 102.08(19) . . . . ?
B5_2 B8_2 B7_2 C2_2 -1.2(2) . . . . ?
B6_2 B8_2 B7_2 C2_2 -38.65(16) . . . . ?
B9_2 B8_2 B7_2 C2_2 61.8(2) . . . . ?
B12_2 B8_2 B7_2 C2_2 98.99(19) . . . . ?
B5_2 B8_2 B7_2 B11_2 -62.9(2) . . . . ?
B6_2 B8_2 B7_2 B11_2 -100.32(19) . . . . ?
B9_2 B8_2 B7_2 B11_2 0.1(2) . . . . ?
B12_2 B8_2 B7_2 B11_2 37.32(17) . . . . ?
B5_2 B8_2 B7_2 B6_2 37.42(17) . . . . ?
B9_2 B8_2 B7_2 B6_2 100.42(19) . . . . ?
B12_2 B8_2 B7_2 B6_2 137.64(18) . . . . ?
B5_2 B8_2 B7_2 B12_2 -100.22(19) . . . . ?
B6_2 B8_2 B7_2 B12_2 -137.64(18) . . . . ?
B9_2 B8_2 B7_2 B12_2 -37.22(17) . . . . ?
C1_2 B6_2 B7_2 C2_2 35.48(16) . . . . ?
B5_2 B6_2 B7_2 C2_2 97.68(18) . . . . ?
B8_2 B6_2 B7_2 C2_2 135.20(18) . . . . ?
C2_2 B6_2 B7_2 B11_2 -34.17(16) . . . . ?
C1_2 B6_2 B7_2 B11_2 1.3(2) . . . . ?
B5_2 B6_2 B7_2 B11_2 63.5(2) . . . . ?
B8_2 B6_2 B7_2 B11_2 101.0(2) . . . . ?
C2_2 B6_2 B7_2 B8_2 -135.20(18) . . . . ?
C1_2 B6_2 B7_2 B8_2 -99.71(18) . . . . ?
B5_2 B6_2 B7_2 B8_2 -37.51(17) . . . . ?
C2_2 B6_2 B7_2 B12_2 -97.19(19) . . . . ?
C1_2 B6_2 B7_2 B12_2 -61.7(2) . . . . ?
B5_2 B6_2 B7_2 B12_2 0.5(2) . . . . ?
B8_2 B6_2 B7_2 B12_2 38.01(17) . . . . ?
C1_2 B5_2 B9_2 B12_2 63.0(2) . . . . ?
B6_2 B5_2 B9_2 B12_2 0.4(2) . . . . ?
B4_2 B5_2 B9_2 B12_2 100.9(2) . . . . ?
B8_2 B5_2 B9_2 B12_2 -37.52(18) . . . . ?
C1_2 B5_2 B9_2 B4_2 -37.91(16) . . . . ?
B6_2 B5_2 B9_2 B4_2 -100.47(19) . . . . ?
B8_2 B5_2 B9_2 B4_2 -138.38(19) . . . . ?
C1_2 B5_2 B9_2 B10_2 -0.6(2) . . . . ?
B6_2 B5_2 B9_2 B10_2 -63.2(2) . . . . ?
B4_2 B5_2 B9_2 B10_2 37.31(17) . . . . ?
B8_2 B5_2 B9_2 B10_2 -101.1(2) . . . . ?
C1_2 B5_2 B9_2 B8_2 100.48(19) . . . . ?
B6_2 B5_2 B9_2 B8_2 37.92(17) . . . . ?
B4_2 B5_2 B9_2 B8_2 138.38(19) . . . . ?
C1_2 B4_2 B9_2 B5_2 37.96(16) . . . . ?
B3_2 B4_2 B9_2 B5_2 100.76(19) . . . . ?
B10_2 B4_2 B9_2 B5_2 138.20(18) . . . . ?
C1_2 B4_2 B9_2 B12_2 -62.6(2) . . . . ?
B5_2 B4_2 B9_2 B12_2 -100.6(2) . . . . ?
B3_2 B4_2 B9_2 B12_2 0.2(2) . . . . ?
B10_2 B4_2 B9_2 B12_2 37.61(17) . . . . ?
C1_2 B4_2 B9_2 B10_2 -100.24(19) . . . . ?
B5_2 B4_2 B9_2 B10_2 -138.20(18) . . . . ?
B3_2 B4_2 B9_2 B10_2 -37.44(17) . . . . ?
C1_2 B4_2 B9_2 B8_2 1.0(2) . . . . ?
B5_2 B4_2 B9_2 B8_2 -36.92(17) . . . . ?
B3_2 B4_2 B9_2 B8_2 63.8(2) . . . . ?
B10_2 B4_2 B9_2 B8_2 101.3(2) . . . . ?
B6_2 B8_2 B9_2 B5_2 -37.38(17) . . . . ?
B7_2 B8_2 B9_2 B5_2 -100.67(19) . . . . ?
B12_2 B8_2 B9_2 B5_2 -138.14(19) . . . . ?
B5_2 B8_2 B9_2 B12_2 138.14(19) . . . . ?
B6_2 B8_2 B9_2 B12_2 100.8(2) . . . . ?
B7_2 B8_2 B9_2 B12_2 37.47(17) . . . . ?
B5_2 B8_2 B9_2 B4_2 36.98(17) . . . . ?
B6_2 B8_2 B9_2 B4_2 -0.4(2) . . . . ?
B7_2 B8_2 B9_2 B4_2 -63.7(2) . . . . ?
B12_2 B8_2 B9_2 B4_2 -101.2(2) . . . . ?
B5_2 B8_2 B9_2 B10_2 100.35(19) . . . . ?
B6_2 B8_2 B9_2 B10_2 63.0(2) . . . . ?
B7_2 B8_2 B9_2 B10_2 -0.3(2) . . . . ?
B12_2 B8_2 B9_2 B10_2 -37.79(17) . . . . ?
B5_2 B9_2 B12_2 B11_2 -63.1(2) . . . . ?
B4_2 B9_2 B12_2 B11_2 0.1(2) . . . . ?
B10_2 B9_2 B12_2 B11_2 37.60(17) . . . . ?
B8_2 B9_2 B12_2 B11_2 -100.3(2) . . . . ?
B5_2 B9_2 B12_2 B10_2 -100.66(19) . . . . ?
B4_2 B9_2 B12_2 B10_2 -37.52(17) . . . . ?
B8_2 B9_2 B12_2 B10_2 -137.86(18) . . . . ?
B5_2 B9_2 B12_2 B7_2 -0.1(2) . . . . ?
B4_2 B9_2 B12_2 B7_2 63.0(2) . . . . ?
B10_2 B9_2 B12_2 B7_2 100.6(2) . . . . ?
B8_2 B9_2 B12_2 B7_2 -37.29(17) . . . . ?
B5_2 B9_2 B12_2 B8_2 37.20(17) . . . . ?
B4_2 B9_2 B12_2 B8_2 100.3(2) . . . . ?
B10_2 B9_2 B12_2 B8_2 137.86(18) . . . . ?
C2_2 B7_2 B12_2 B11_2 38.81(17) . . . . ?
B8_2 B7_2 B12_2 B11_2 138.10(19) . . . . ?
B6_2 B7_2 B12_2 B11_2 100.3(2) . . . . ?
C2_2 B7_2 B12_2 B9_2 -61.7(2) . . . . ?
B11_2 B7_2 B12_2 B9_2 -100.5(2) . . . . ?
B8_2 B7_2 B12_2 B9_2 37.57(18) . . . . ?
B6_2 B7_2 B12_2 B9_2 -0.3(2) . . . . ?
C2_2 B7_2 B12_2 B10_2 1.7(2) . . . . ?
B11_2 B7_2 B12_2 B10_2 -37.07(18) . . . . ?
B8_2 B7_2 B12_2 B10_2 101.0(2) . . . . ?
B6_2 B7_2 B12_2 B10_2 63.2(2) . . . . ?
C2_2 B7_2 B12_2 B8_2 -99.29(19) . . . . ?
B11_2 B7_2 B12_2 B8_2 -138.10(19) . . . . ?
B6_2 B7_2 B12_2 B8_2 -37.82(17) . . . . ?
B5_2 B8_2 B12_2 B11_2 63.7(2) . . . . ?
B6_2 B8_2 B12_2 B11_2 0.7(2) . . . . ?
B7_2 B8_2 B12_2 B11_2 -37.16(18) . . . . ?
B9_2 B8_2 B12_2 B11_2 100.8(2) . . . . ?
B5_2 B8_2 B12_2 B9_2 -37.15(17) . . . . ?
B6_2 B8_2 B12_2 B9_2 -100.16(19) . . . . ?
B7_2 B8_2 B12_2 B9_2 -137.98(19) . . . . ?
B5_2 B8_2 B12_2 B10_2 0.6(2) . . . . ?
B6_2 B8_2 B12_2 B10_2 -62.4(2) . . . . ?
B7_2 B8_2 B12_2 B10_2 -100.2(2) . . . . ?
B9_2 B8_2 B12_2 B10_2 37.75(17) . . . . ?
B5_2 B8_2 B12_2 B7_2 100.8(2) . . . . ?
B6_2 B8_2 B12_2 B7_2 37.82(17) . . . . ?
B9_2 B8_2 B12_2 B7_2 137.98(19) . . . . ?
C3_2 C2_2 B11_2 B7_2 110.8(2) . . . . ?
C1_2 C2_2 B11_2 B7_2 -103.74(19) . . . . ?
B3_2 C2_2 B11_2 B7_2 -142.03(19) . . . . ?
B6_2 C2_2 B11_2 B7_2 -37.16(18) . . . . ?
C3_2 C2_2 B11_2 B12_2 150.6(2) . . . . ?
C1_2 C2_2 B11_2 B12_2 -63.9(2) . . . . ?
B3_2 C2_2 B11_2 B12_2 -102.19(19) . . . . ?
B6_2 C2_2 B11_2 B12_2 2.7(2) . . . . ?
B7_2 C2_2 B11_2 B12_2 39.84(18) . . . . ?
C3_2 C2_2 B11_2 B10_2 -146.2(2) . . . . ?
C1_2 C2_2 B11_2 B10_2 -0.7(2) . . . . ?
B3_2 C2_2 B11_2 B10_2 -38.95(17) . . . . ?
B6_2 C2_2 B11_2 B10_2 65.9(2) . . . . ?
B7_2 C2_2 B11_2 B10_2 103.1(2) . . . . ?
C3_2 C2_2 B11_2 B3_2 -107.2(2) . . . . ?
C1_2 C2_2 B11_2 B3_2 38.29(16) . . . . ?
B6_2 C2_2 B11_2 B3_2 104.87(19) . . . . ?
B7_2 C2_2 B11_2 B3_2 142.03(19) . . . . ?
B8_2 B7_2 B11_2 C2_2 97.42(19) . . . . ?
B6_2 B7_2 B11_2 C2_2 34.11(16) . . . . ?
B12_2 B7_2 B11_2 C2_2 135.04(19) . . . . ?
C2_2 B7_2 B11_2 B12_2 -135.04(19) . . . . ?
B8_2 B7_2 B11_2 B12_2 -37.62(18) . . . . ?
B6_2 B7_2 B11_2 B12_2 -100.9(2) . . . . ?
C2_2 B7_2 B11_2 B10_2 -97.27(19) . . . . ?
B8_2 B7_2 B11_2 B10_2 0.2(2) . . . . ?
B6_2 B7_2 B11_2 B10_2 -63.2(2) . . . . ?
B12_2 B7_2 B11_2 B10_2 37.77(18) . . . . ?
C2_2 B7_2 B11_2 B3_2 -33.62(16) . . . . ?
B8_2 B7_2 B11_2 B3_2 63.8(2) . . . . ?
B6_2 B7_2 B11_2 B3_2 0.5(2) . . . . ?
B12_2 B7_2 B11_2 B3_2 101.4(2) . . . . ?
B9_2 B12_2 B11_2 C2_2 61.5(2) . . . . ?
B10_2 B12_2 B11_2 C2_2 99.27(19) . . . . ?
B7_2 B12_2 B11_2 C2_2 -39.06(17) . . . . ?
B8_2 B12_2 B11_2 C2_2 -2.0(2) . . . . ?
B9_2 B12_2 B11_2 B7_2 100.6(2) . . . . ?
B10_2 B12_2 B11_2 B7_2 138.33(19) . . . . ?
B8_2 B12_2 B11_2 B7_2 37.10(17) . . . . ?
B9_2 B12_2 B11_2 B10_2 -37.76(17) . . . . ?
B7_2 B12_2 B11_2 B10_2 -138.33(19) . . . . ?
B8_2 B12_2 B11_2 B10_2 -101.2(2) . . . . ?
B9_2 B12_2 B11_2 B3_2 -0.3(2) . . . . ?
B10_2 B12_2 B11_2 B3_2 37.48(17) . . . . ?
B7_2 B12_2 B11_2 B3_2 -100.85(19) . . . . ?
B8_2 B12_2 B11_2 B3_2 -63.7(2) . . . . ?
C1_2 B3_2 B11_2 C2_2 -35.79(15) . . . . ?
B4_2 B3_2 B11_2 C2_2 -97.53(18) . . . . ?
B10_2 B3_2 B11_2 C2_2 -135.65(18) . . . . ?
C2_2 B3_2 B11_2 B7_2 33.70(17) . . . . ?
C1_2 B3_2 B11_2 B7_2 -2.1(2) . . . . ?
B4_2 B3_2 B11_2 B7_2 -63.8(2) . . . . ?
B10_2 B3_2 B11_2 B7_2 -102.0(2) . . . . ?
C2_2 B3_2 B11_2 B12_2 97.92(19) . . . . ?
C1_2 B3_2 B11_2 B12_2 62.1(2) . . . . ?
B4_2 B3_2 B11_2 B12_2 0.4(2) . . . . ?
B10_2 B3_2 B11_2 B12_2 -37.73(17) . . . . ?
C2_2 B3_2 B11_2 B10_2 135.65(18) . . . . ?
C1_2 B3_2 B11_2 B10_2 99.86(18) . . . . ?
B4_2 B3_2 B11_2 B10_2 38.12(17) . . . . ?
C2_2 B11_2 B10_2 B3_2 38.38(16) . . . . ?
B7_2 B11_2 B10_2 B3_2 100.40(19) . . . . ?
B12_2 B11_2 B10_2 B3_2 138.20(18) . . . . ?
C2_2 B11_2 B10_2 B4_2 0.7(2) . . . . ?
B7_2 B11_2 B10_2 B4_2 62.7(2) . . . . ?
B12_2 B11_2 B10_2 B4_2 100.5(2) . . . . ?
B3_2 B11_2 B10_2 B4_2 -37.70(17) . . . . ?
C2_2 B11_2 B10_2 B9_2 -62.4(2) . . . . ?
B7_2 B11_2 B10_2 B9_2 -0.4(2) . . . . ?
B12_2 B11_2 B10_2 B9_2 37.45(17) . . . . ?
B3_2 B11_2 B10_2 B9_2 -100.76(19) . . . . ?
C2_2 B11_2 B10_2 B12_2 -99.82(19) . . . . ?
B7_2 B11_2 B10_2 B12_2 -37.80(17) . . . . ?
B3_2 B11_2 B10_2 B12_2 -138.20(18) . . . . ?
C2_2 B3_2 B10_2 B11_2 -38.41(16) . . . . ?
C1_2 B3_2 B10_2 B11_2 -99.73(18) . . . . ?
B4_2 B3_2 B10_2 B11_2 -137.52(18) . . . . ?
C2_2 B3_2 B10_2 B4_2 99.11(18) . . . . ?
C1_2 B3_2 B10_2 B4_2 37.78(16) . . . . ?
B11_2 B3_2 B10_2 B4_2 137.52(18) . . . . ?
C2_2 B3_2 B10_2 B9_2 61.7(2) . . . . ?
C1_2 B3_2 B10_2 B9_2 0.4(2) . . . . ?
B4_2 B3_2 B10_2 B9_2 -37.38(18) . . . . ?
B11_2 B3_2 B10_2 B9_2 100.1(2) . . . . ?
C2_2 B3_2 B10_2 B12_2 -1.2(2) . . . . ?
C1_2 B3_2 B10_2 B12_2 -62.6(2) . . . . ?
B4_2 B3_2 B10_2 B12_2 -100.4(2) . . . . ?
B11_2 B3_2 B10_2 B12_2 37.16(17) . . . . ?
C1_2 B4_2 B10_2 B11_2 -0.5(2) . . . . ?
B5_2 B4_2 B10_2 B11_2 -62.8(2) . . . . ?
B3_2 B4_2 B10_2 B11_2 37.85(17) . . . . ?
B9_2 B4_2 B10_2 B11_2 -100.2(2) . . . . ?
C1_2 B4_2 B10_2 B3_2 -38.32(16) . . . . ?
B5_2 B4_2 B10_2 B3_2 -100.66(19) . . . . ?
B9_2 B4_2 B10_2 B3_2 -138.00(19) . . . . ?
C1_2 B4_2 B10_2 B9_2 99.68(19) . . . . ?
B5_2 B4_2 B10_2 B9_2 37.34(17) . . . . ?
B3_2 B4_2 B10_2 B9_2 138.00(19) . . . . ?
C1_2 B4_2 B10_2 B12_2 62.4(2) . . . . ?
B5_2 B4_2 B10_2 B12_2 0.1(2) . . . . ?
B3_2 B4_2 B10_2 B12_2 100.73(19) . . . . ?
B9_2 B4_2 B10_2 B12_2 -37.27(18) . . . . ?
B5_2 B9_2 B10_2 B11_2 63.4(2) . . . . ?
B12_2 B9_2 B10_2 B11_2 -37.43(17) . . . . ?
B4_2 B9_2 B10_2 B11_2 100.59(19) . . . . ?
B8_2 B9_2 B10_2 B11_2 0.4(2) . . . . ?
B5_2 B9_2 B10_2 B3_2 0.1(2) . . . . ?
B12_2 B9_2 B10_2 B3_2 -100.70(19) . . . . ?
B4_2 B9_2 B10_2 B3_2 37.32(17) . . . . ?
B8_2 B9_2 B10_2 B3_2 -62.9(2) . . . . ?
B5_2 B9_2 B10_2 B4_2 -37.20(17) . . . . ?
B12_2 B9_2 B10_2 B4_2 -138.02(19) . . . . ?
B8_2 B9_2 B10_2 B4_2 -100.17(19) . . . . ?
B5_2 B9_2 B10_2 B12_2 100.8(2) . . . . ?
B4_2 B9_2 B10_2 B12_2 138.02(19) . . . . ?
B8_2 B9_2 B10_2 B12_2 37.85(17) . . . . ?
B9_2 B12_2 B10_2 B11_2 137.72(18) . . . . ?
B7_2 B12_2 B10_2 B11_2 37.03(17) . . . . ?
B8_2 B12_2 B10_2 B11_2 99.9(2) . . . . ?
B11_2 B12_2 B10_2 B3_2 -37.34(17) . . . . ?
B9_2 B12_2 B10_2 B3_2 100.38(19) . . . . ?
B7_2 B12_2 B10_2 B3_2 -0.3(2) . . . . ?
B8_2 B12_2 B10_2 B3_2 62.6(2) . . . . ?
B11_2 B12_2 B10_2 B4_2 -100.36(19) . . . . ?
B9_2 B12_2 B10_2 B4_2 37.36(17) . . . . ?
B7_2 B12_2 B10_2 B4_2 -63.3(2) . . . . ?
B8_2 B12_2 B10_2 B4_2 -0.4(2) . . . . ?
B11_2 B12_2 B10_2 B9_2 -137.72(18) . . . . ?
B7_2 B12_2 B10_2 B9_2 -100.7(2) . . . . ?
B8_2 B12_2 B10_2 B9_2 -37.78(17) . . . . ?
C12_1 B1_1 N1_3 C2_3 33.6(3) . . . . ?
C1_1 B1_1 N1_3 C2_3 144.41(19) . . . . ?
C1_2 B1_1 N1_3 C2_3 -88.3(2) . . . . ?
C12_1 B1_1 N1_3 C6_3 -150.57(19) . . . . ?
C1_1 B1_1 N1_3 C6_3 -39.8(3) . . . . ?
C1_2 B1_1 N1_3 C6_3 87.5(2) . . . . ?
C6_3 N1_3 C2_3 C3_3 -1.6(3) . . . . ?
B1_1 N1_3 C2_3 C3_3 174.3(2) . . . . ?
N1_3 C2_3 C3_3 C4_3 0.4(3) . . . . ?
C2_3 C3_3 C4_3 C5_3 1.2(4) . . . . ?
C3_3 C4_3 C5_3 C6_3 -1.5(4) . . . . ?
C2_3 N1_3 C6_3 C5_3 1.2(3) . . . . ?
B1_1 N1_3 C6_3 C5_3 -174.7(2) . . . . ?
C4_3 C5_3 C6_3 N1_3 0.3(4) . . . . ?
C1_4 C2_4 C3_4 C4_4 -1.4(3) . . . . ?
C2_4 C3_4 C4_4 C5_4 0.1(4) . . . . ?
C3_4 C4_4 C5_4 C6_4 1.0(3) . . . . ?
C4_4 C5_4 C6_4 C1_4 -0.9(3) . . . . ?
C4_4 C5_4 C6_4 C7_4 179.7(2) . . . . ?
C5_4 C6_4 C7_4 C8_4 0.1(4) . . . . ?
C1_4 C6_4 C7_4 C8_4 -179.3(2) . . . . ?
C5_4 C6_4 C7_4 C12_4 177.7(2) . . . . ?
C1_4 C6_4 C7_4 C12_4 -1.7(2) . . . . ?
C12_4 C7_4 C8_4 C9_4 -1.5(4) . . . . ?
C6_4 C7_4 C8_4 C9_4 175.9(2) . . . . ?
C7_4 C8_4 C9_4 C10_4 0.3(4) . . . . ?
C8_4 C9_4 C10_4 C11_4 1.2(4) . . . . ?
C9_4 C10_4 C11_4 C12_4 -1.5(4) . . . . ?
C10_4 C11_4 C12_4 C7_4 0.3(3) . . . . ?
C10_4 C11_4 C12_4 B1_4 -178.6(2) . . . . ?
C8_4 C7_4 C12_4 C11_4 1.2(3) . . . . ?
C6_4 C7_4 C12_4 C11_4 -176.57(19) . . . . ?
C8_4 C7_4 C12_4 B1_4 -179.7(2) . . . . ?
C6_4 C7_4 C12_4 B1_4 2.6(2) . . . . ?
N1_6 B1_4 C12_4 C11_4 -68.0(3) . . . . ?
C1_4 B1_4 C12_4 C11_4 176.6(2) . . . . ?
C1_5 B1_4 C12_4 C11_4 51.9(3) . . . . ?
N1_6 B1_4 C12_4 C7_4 113.01(19) . . . . ?
C1_4 B1_4 C12_4 C7_4 -2.4(2) . . . . ?
C1_5 B1_4 C12_4 C7_4 -127.1(2) . . . . ?
C3_4 C2_4 C1_4 C6_4 1.4(3) . . . . ?
C3_4 C2_4 C1_4 B1_4 -179.6(2) . . . . ?
C5_4 C6_4 C1_4 C2_4 -0.2(3) . . . . ?
C7_4 C6_4 C1_4 C2_4 179.21(19) . . . . ?
C5_4 C6_4 C1_4 B1_4 -179.5(2) . . . . ?
C7_4 C6_4 C1_4 B1_4 0.0(2) . . . . ?
N1_6 B1_4 C1_4 C2_4 67.3(3) . . . . ?
C12_4 B1_4 C1_4 C2_4 -177.7(2) . . . . ?
C1_5 B1_4 C1_4 C2_4 -50.5(3) . . . . ?
N1_6 B1_4 C1_4 C6_4 -113.58(19) . . . . ?
C12_4 B1_4 C1_4 C6_4 1.4(2) . . . . ?
C1_5 B1_4 C1_4 C6_4 128.57(19) . . . . ?
N1_6 B1_4 C1_5 C2_5 157.90(17) . . . . ?
C1_4 B1_4 C1_5 C2_5 -81.2(2) . . . . ?
C12_4 B1_4 C1_5 C2_5 35.5(3) . . . . ?
N1_6 B1_4 C1_5 B7_5 -60.2(2) . . . . ?
C1_4 B1_4 C1_5 B7_5 60.7(3) . . . . ?
C12_4 B1_4 C1_5 B7_5 177.45(19) . . . . ?
N1_6 B1_4 C1_5 B6_5 87.4(2) . . . . ?
C1_4 B1_4 C1_5 B6_5 -151.77(18) . . . . ?
C12_4 B1_4 C1_5 B6_5 -35.0(3) . . . . ?
N1_6 B1_4 C1_5 B11_5 14.5(2) . . . . ?
C1_4 B1_4 C1_5 B11_5 135.4(2) . . . . ?
C12_4 B1_4 C1_5 B11_5 -107.9(2) . . . . ?
N1_6 B1_4 C1_5 B3_5 -132.29(18) . . . . ?
C1_4 B1_4 C1_5 B3_5 -11.4(3) . . . . ?
C12_4 B1_4 C1_5 B3_5 105.3(2) . . . . ?
B1_4 C1_5 C2_5 C3_5 1.1(3) . . . . ?
B7_5 C1_5 C2_5 C3_5 -145.45(19) . . . . ?
B6_5 C1_5 C2_5 C3_5 109.6(2) . . . . ?
B11_5 C1_5 C2_5 C3_5 149.18(19) . . . . ?
B3_5 C1_5 C2_5 C3_5 -106.2(2) . . . . ?
B1_4 C1_5 C2_5 B5_5 -146.66(18) . . . . ?
B7_5 C1_5 C2_5 B5_5 66.8(2) . . . . ?
B6_5 C1_5 C2_5 B5_5 -38.15(17) . . . . ?
B11_5 C1_5 C2_5 B5_5 1.4(2) . . . . ?
B3_5 C1_5 C2_5 B5_5 106.07(19) . . . . ?
B1_4 C1_5 C2_5 B3_5 107.3(2) . . . . ?
B7_5 C1_5 C2_5 B3_5 -39.25(17) . . . . ?
B6_5 C1_5 C2_5 B3_5 -144.21(18) . . . . ?
B11_5 C1_5 C2_5 B3_5 -104.63(18) . . . . ?
B1_4 C1_5 C2_5 B4_5 145.46(18) . . . . ?
B7_5 C1_5 C2_5 B4_5 -1.1(2) . . . . ?
B6_5 C1_5 C2_5 B4_5 -106.03(19) . . . . ?
B11_5 C1_5 C2_5 B4_5 -66.4(2) . . . . ?
B3_5 C1_5 C2_5 B4_5 38.19(17) . . . . ?
B1_4 C1_5 C2_5 B6_5 -108.5(2) . . . . ?
B7_5 C1_5 C2_5 B6_5 104.96(18) . . . . ?
B11_5 C1_5 C2_5 B6_5 39.58(16) . . . . ?
B3_5 C1_5 C2_5 B6_5 144.21(18) . . . . ?
C3_5 C2_5 B4_5 B3_5 106.9(2) . . . . ?
C1_5 C2_5 B4_5 B3_5 -37.90(17) . . . . ?
B5_5 C2_5 B4_5 B3_5 -142.16(18) . . . . ?
B6_5 C2_5 B4_5 B3_5 -104.73(19) . . . . ?
C3_5 C2_5 B4_5 B8_5 146.2(2) . . . . ?
C1_5 C2_5 B4_5 B8_5 1.4(2) . . . . ?
B5_5 C2_5 B4_5 B8_5 -102.9(2) . . . . ?
B3_5 C2_5 B4_5 B8_5 39.30(17) . . . . ?
B6_5 C2_5 B4_5 B8_5 -65.4(2) . . . . ?
C3_5 C2_5 B4_5 B9_5 -150.37(19) . . . . ?
C1_5 C2_5 B4_5 B9_5 64.8(2) . . . . ?
B5_5 C2_5 B4_5 B9_5 -39.41(17) . . . . ?
B3_5 C2_5 B4_5 B9_5 102.75(19) . . . . ?
B6_5 C2_5 B4_5 B9_5 -2.0(2) . . . . ?
C3_5 C2_5 B4_5 B5_5 -111.0(2) . . . . ?
C1_5 C2_5 B4_5 B5_5 104.26(18) . . . . ?
B3_5 C2_5 B4_5 B5_5 142.16(18) . . . . ?
B6_5 C2_5 B4_5 B5_5 37.43(17) . . . . ?
C3_5 C2_5 B5_5 B10_5 -149.42(19) . . . . ?
C1_5 C2_5 B5_5 B10_5 -1.9(2) . . . . ?
B3_5 C2_5 B5_5 B10_5 65.6(2) . . . . ?
B4_5 C2_5 B5_5 B10_5 102.00(19) . . . . ?
B6_5 C2_5 B5_5 B10_5 -39.29(17) . . . . ?
C3_5 C2_5 B5_5 B4_5 108.6(2) . . . . ?
C1_5 C2_5 B5_5 B4_5 -103.86(18) . . . . ?
B3_5 C2_5 B5_5 B4_5 -36.40(18) . . . . ?
B6_5 C2_5 B5_5 B4_5 -141.29(18) . . . . ?
C3_5 C2_5 B5_5 B9_5 147.63(19) . . . . ?
C1_5 C2_5 B5_5 B9_5 -64.8(2) . . . . ?
B3_5 C2_5 B5_5 B9_5 2.6(2) . . . . ?
B4_5 C2_5 B5_5 B9_5 39.04(17) . . . . ?
B6_5 C2_5 B5_5 B9_5 -102.25(19) . . . . ?
C3_5 C2_5 B5_5 B6_5 -110.1(2) . . . . ?
C1_5 C2_5 B5_5 B6_5 37.43(16) . . . . ?
B3_5 C2_5 B5_5 B6_5 104.89(19) . . . . ?
B4_5 C2_5 B5_5 B6_5 141.29(18) . . . . ?
B3_5 B4_5 B5_5 C2_5 33.51(16) . . . . ?
B8_5 B4_5 B5_5 C2_5 97.26(18) . . . . ?
B9_5 B4_5 B5_5 C2_5 135.32(18) . . . . ?
C2_5 B4_5 B5_5 B10_5 -97.44(18) . . . . ?
B3_5 B4_5 B5_5 B10_5 -63.9(2) . . . . ?
B8_5 B4_5 B5_5 B10_5 -0.2(2) . . . . ?
B9_5 B4_5 B5_5 B10_5 37.88(17) . . . . ?
C2_5 B4_5 B5_5 B9_5 -135.32(18) . . . . ?
B3_5 B4_5 B5_5 B9_5 -101.81(19) . . . . ?
B8_5 B4_5 B5_5 B9_5 -38.07(17) . . . . ?
C2_5 B4_5 B5_5 B6_5 -34.08(16) . . . . ?
B3_5 B4_5 B5_5 B6_5 -0.6(2) . . . . ?
B8_5 B4_5 B5_5 B6_5 63.2(2) . . . . ?
B9_5 B4_5 B5_5 B6_5 101.24(19) . . . . ?
C3_5 C2_5 B6_5 C1_5 -109.4(2) . . . . ?
B5_5 C2_5 B6_5 C1_5 139.90(17) . . . . ?
B3_5 C2_5 B6_5 C1_5 34.01(16) . . . . ?
B4_5 C2_5 B6_5 C1_5 102.62(18) . . . . ?
C3_5 C2_5 B6_5 B11_5 -147.50(19) . . . . ?
C1_5 C2_5 B6_5 B11_5 -38.11(15) . . . . ?
B5_5 C2_5 B6_5 B11_5 101.79(18) . . . . ?
B3_5 C2_5 B6_5 B11_5 -4.1(2) . . . . ?
B4_5 C2_5 B6_5 B11_5 64.5(2) . . . . ?
C3_5 C2_5 B6_5 B10_5 149.77(19) . . . . ?
C1_5 C2_5 B6_5 B10_5 -100.84(18) . . . . ?
B5_5 C2_5 B6_5 B10_5 39.06(16) . . . . ?
B3_5 C2_5 B6_5 B10_5 -66.8(2) . . . . ?
B4_5 C2_5 B6_5 B10_5 1.8(2) . . . . ?
C3_5 C2_5 B6_5 B5_5 110.7(2) . . . . ?
C1_5 C2_5 B6_5 B5_5 -139.90(17) . . . . ?
B3_5 C2_5 B6_5 B5_5 -105.89(19) . . . . ?
B4_5 C2_5 B6_5 B5_5 -37.29(17) . . . . ?
B1_4 C1_5 B6_5 C2_5 110.3(2) . . . . ?
B7_5 C1_5 B6_5 C2_5 -99.10(18) . . . . ?
B11_5 C1_5 B6_5 C2_5 -136.32(17) . . . . ?
B3_5 C1_5 B6_5 C2_5 -32.77(16) . . . . ?
B1_4 C1_5 B6_5 B11_5 -113.4(2) . . . . ?
C2_5 C1_5 B6_5 B11_5 136.32(17) . . . . ?
B7_5 C1_5 B6_5 B11_5 37.22(17) . . . . ?
B3_5 C1_5 B6_5 B11_5 103.56(18) . . . . ?
B1_4 C1_5 B6_5 B10_5 -152.05(18) . . . . ?
C2_5 C1_5 B6_5 B10_5 97.65(18) . . . . ?
B7_5 C1_5 B6_5 B10_5 -1.5(2) . . . . ?
B11_5 C1_5 B6_5 B10_5 -38.67(16) . . . . ?
B3_5 C1_5 B6_5 B10_5 64.9(2) . . . . ?
B1_4 C1_5 B6_5 B5_5 145.31(18) . . . . ?
C2_5 C1_5 B6_5 B5_5 35.00(15) . . . . ?
B7_5 C1_5 B6_5 B5_5 -64.1(2) . . . . ?
B11_5 C1_5 B6_5 B5_5 -101.32(18) . . . . ?
B3_5 C1_5 B6_5 B5_5 2.2(2) . . . . ?
B10_5 B5_5 B6_5 C2_5 135.17(19) . . . . ?
B4_5 B5_5 B6_5 C2_5 34.15(16) . . . . ?
B9_5 B5_5 B6_5 C2_5 97.27(19) . . . . ?
C2_5 B5_5 B6_5 C1_5 -35.13(15) . . . . ?
B10_5 B5_5 B6_5 C1_5 100.04(19) . . . . ?
B4_5 B5_5 B6_5 C1_5 -1.0(2) . . . . ?
B9_5 B5_5 B6_5 C1_5 62.1(2) . . . . ?
C2_5 B5_5 B6_5 B11_5 -97.66(18) . . . . ?
B10_5 B5_5 B6_5 B11_5 37.51(17) . . . . ?
B4_5 B5_5 B6_5 B11_5 -63.5(2) . . . . ?
B9_5 B5_5 B6_5 B11_5 -0.4(2) . . . . ?
C2_5 B5_5 B6_5 B10_5 -135.17(19) . . . . ?
B4_5 B5_5 B6_5 B10_5 -101.02(19) . . . . ?
B9_5 B5_5 B6_5 B10_5 -37.91(18) . . . . ?
B1_4 C1_5 B7_5 B3_5 -107.4(2) . . . . ?
C2_5 C1_5 B7_5 B3_5 38.57(16) . . . . ?
B6_5 C1_5 B7_5 B3_5 102.81(19) . . . . ?
B11_5 C1_5 B7_5 B3_5 139.84(18) . . . . ?
B1_4 C1_5 B7_5 B11_5 112.7(2) . . . . ?
C2_5 C1_5 B7_5 B11_5 -101.27(18) . . . . ?
B6_5 C1_5 B7_5 B11_5 -37.03(17) . . . . ?
B3_5 C1_5 B7_5 B11_5 -139.84(18) . . . . ?
B1_4 C1_5 B7_5 B8_5 -145.73(19) . . . . ?
C2_5 C1_5 B7_5 B8_5 0.3(2) . . . . ?
B6_5 C1_5 B7_5 B8_5 64.5(2) . . . . ?
B11_5 C1_5 B7_5 B8_5 101.5(2) . . . . ?
B3_5 C1_5 B7_5 B8_5 -38.31(17) . . . . ?
B1_4 C1_5 B7_5 B12_5 151.01(19) . . . . ?
C2_5 C1_5 B7_5 B12_5 -63.0(2) . . . . ?
B6_5 C1_5 B7_5 B12_5 1.2(2) . . . . ?
B11_5 C1_5 B7_5 B12_5 38.27(17) . . . . ?
B3_5 C1_5 B7_5 B12_5 -101.57(19) . . . . ?
C2_5 B4_5 B8_5 B3_5 -38.69(16) . . . . ?
B9_5 B4_5 B8_5 B3_5 -138.26(18) . . . . ?
B5_5 B4_5 B8_5 B3_5 -100.40(19) . . . . ?
C2_5 B4_5 B8_5 B7_5 -1.2(2) . . . . ?
B3_5 B4_5 B8_5 B7_5 37.50(17) . . . . ?
B9_5 B4_5 B8_5 B7_5 -100.8(2) . . . . ?
B5_5 B4_5 B8_5 B7_5 -62.9(2) . . . . ?
C2_5 B4_5 B8_5 B12_5 62.0(2) . . . . ?
B3_5 B4_5 B8_5 B12_5 100.66(19) . . . . ?
B9_5 B4_5 B8_5 B12_5 -37.60(17) . . . . ?
B5_5 B4_5 B8_5 B12_5 0.3(2) . . . . ?
C2_5 B4_5 B8_5 B9_5 99.57(18) . . . . ?
B3_5 B4_5 B8_5 B9_5 138.26(18) . . . . ?
B5_5 B4_5 B8_5 B9_5 37.86(17) . . . . ?
C1_5 B7_5 B8_5 B4_5 0.6(2) . . . . ?
B3_5 B7_5 B8_5 B4_5 -37.60(17) . . . . ?
B11_5 B7_5 B8_5 B4_5 63.1(2) . . . . ?
B12_5 B7_5 B8_5 B4_5 100.3(2) . . . . ?
C1_5 B7_5 B8_5 B3_5 38.19(16) . . . . ?
B11_5 B7_5 B8_5 B3_5 100.67(19) . . . . ?
B12_5 B7_5 B8_5 B3_5 137.93(19) . . . . ?
C1_5 B7_5 B8_5 B12_5 -99.74(19) . . . . ?
B3_5 B7_5 B8_5 B12_5 -137.93(19) . . . . ?
B11_5 B7_5 B8_5 B12_5 -37.26(17) . . . . ?
C1_5 B7_5 B8_5 B9_5 -62.3(2) . . . . ?
B3_5 B7_5 B8_5 B9_5 -100.47(19) . . . . ?
B11_5 B7_5 B8_5 B9_5 0.2(2) . . . . ?
B12_5 B7_5 B8_5 B9_5 37.47(17) . . . . ?
C2_5 B4_5 B9_5 B5_5 38.64(16) . . . . ?
B3_5 B4_5 B9_5 B5_5 100.49(18) . . . . ?
B8_5 B4_5 B9_5 B5_5 138.06(18) . . . . ?
C2_5 B4_5 B9_5 B12_5 -61.8(2) . . . . ?
B3_5 B4_5 B9_5 B12_5 0.0(2) . . . . ?
B8_5 B4_5 B9_5 B12_5 37.61(17) . . . . ?
B5_5 B4_5 B9_5 B12_5 -100.45(19) . . . . ?
C2_5 B4_5 B9_5 B10_5 1.3(2) . . . . ?
B3_5 B4_5 B9_5 B10_5 63.2(2) . . . . ?
B8_5 B4_5 B9_5 B10_5 100.75(19) . . . . ?
B5_5 B4_5 B9_5 B10_5 -37.31(17) . . . . ?
C2_5 B4_5 B9_5 B8_5 -99.43(18) . . . . ?
B3_5 B4_5 B9_5 B8_5 -37.57(17) . . . . ?
B5_5 B4_5 B9_5 B8_5 -138.06(18) . . . . ?
C2_5 B5_5 B9_5 B4_5 -38.61(16) . . . . ?
B10_5 B5_5 B9_5 B4_5 -137.83(18) . . . . ?
B6_5 B5_5 B9_5 B4_5 -100.12(19) . . . . ?
C2_5 B5_5 B9_5 B12_5 61.7(2) . . . . ?
B10_5 B5_5 B9_5 B12_5 -37.51(18) . . . . ?
B4_5 B5_5 B9_5 B12_5 100.3(2) . . . . ?
B6_5 B5_5 B9_5 B12_5 0.2(2) . . . . ?
C2_5 B5_5 B9_5 B10_5 99.22(19) . . . . ?
B4_5 B5_5 B9_5 B10_5 137.83(18) . . . . ?
B6_5 B5_5 B9_5 B10_5 37.71(17) . . . . ?
C2_5 B5_5 B9_5 B8_5 -1.4(2) . . . . ?
B10_5 B5_5 B9_5 B8_5 -100.7(2) . . . . ?
B4_5 B5_5 B9_5 B8_5 37.18(17) . . . . ?
B6_5 B5_5 B9_5 B8_5 -62.9(2) . . . . ?
B3_5 B8_5 B9_5 B4_5 37.19(17) . . . . ?
B7_5 B8_5 B9_5 B4_5 100.19(19) . . . . ?
B12_5 B8_5 B9_5 B4_5 137.69(18) . . . . ?
B4_5 B8_5 B9_5 B5_5 -37.32(17) . . . . ?
B3_5 B8_5 B9_5 B5_5 -0.1(2) . . . . ?
B7_5 B8_5 B9_5 B5_5 62.9(2) . . . . ?
B12_5 B8_5 B9_5 B5_5 100.37(19) . . . . ?
B4_5 B8_5 B9_5 B12_5 -137.69(18) . . . . ?
B3_5 B8_5 B9_5 B12_5 -100.49(19) . . . . ?
B7_5 B8_5 B9_5 B12_5 -37.50(17) . . . . ?
B4_5 B8_5 B9_5 B10_5 -100.10(19) . . . . ?
B3_5 B8_5 B9_5 B10_5 -62.9(2) . . . . ?
B7_5 B8_5 B9_5 B10_5 0.1(2) . . . . ?
B12_5 B8_5 B9_5 B10_5 37.59(17) . . . . ?
C2_5 B5_5 B10_5 B11_5 1.5(2) . . . . ?
B4_5 B5_5 B10_5 B11_5 63.2(2) . . . . ?
B9_5 B5_5 B10_5 B11_5 100.8(2) . . . . ?
B6_5 B5_5 B10_5 B11_5 -37.10(17) . . . . ?
C2_5 B5_5 B10_5 B6_5 38.65(16) . . . . ?
B4_5 B5_5 B10_5 B6_5 100.31(18) . . . . ?
B9_5 B5_5 B10_5 B6_5 137.87(19) . . . . ?
C2_5 B5_5 B10_5 B12_5 -61.6(2) . . . . ?
B4_5 B5_5 B10_5 B12_5 0.0(2) . . . . ?
B9_5 B5_5 B10_5 B12_5 37.60(17) . . . . ?
B6_5 B5_5 B10_5 B12_5 -100.27(19) . . . . ?
C2_5 B5_5 B10_5 B9_5 -99.22(19) . . . . ?
B4_5 B5_5 B10_5 B9_5 -37.56(17) . . . . ?
B6_5 B5_5 B10_5 B9_5 -137.87(19) . . . . ?
C2_5 B6_5 B10_5 B5_5 -38.50(16) . . . . ?
C1_5 B6_5 B10_5 B5_5 -99.89(18) . . . . ?
B11_5 B6_5 B10_5 B5_5 -138.16(18) . . . . ?
C2_5 B6_5 B10_5 B11_5 99.66(18) . . . . ?
C1_5 B6_5 B10_5 B11_5 38.27(16) . . . . ?
B5_5 B6_5 B10_5 B11_5 138.16(18) . . . . ?
C2_5 B6_5 B10_5 B12_5 62.5(2) . . . . ?
C1_5 B6_5 B10_5 B12_5 1.1(2) . . . . ?
B11_5 B6_5 B10_5 B12_5 -37.21(17) . . . . ?
B5_5 B6_5 B10_5 B12_5 100.95(19) . . . . ?
C2_5 B6_5 B10_5 B9_5 -0.8(2) . . . . ?
C1_5 B6_5 B10_5 B9_5 -62.2(2) . . . . ?
B11_5 B6_5 B10_5 B9_5 -100.5(2) . . . . ?
B5_5 B6_5 B10_5 B9_5 37.67(17) . . . . ?
B4_5 B9_5 B10_5 B5_5 37.48(17) . . . . ?
B12_5 B9_5 B10_5 B5_5 137.85(19) . . . . ?
B8_5 B9_5 B10_5 B5_5 100.27(19) . . . . ?
B4_5 B9_5 B10_5 B11_5 -63.1(2) . . . . ?
B5_5 B9_5 B10_5 B11_5 -100.62(19) . . . . ?
B12_5 B9_5 B10_5 B11_5 37.22(17) . . . . ?
B8_5 B9_5 B10_5 B11_5 -0.3(2) . . . . ?
B4_5 B9_5 B10_5 B6_5 -0.3(2) . . . . ?
B5_5 B9_5 B10_5 B6_5 -37.79(17) . . . . ?
B12_5 B9_5 B10_5 B6_5 100.1(2) . . . . ?
B8_5 B9_5 B10_5 B6_5 62.5(2) . . . . ?
B4_5 B9_5 B10_5 B12_5 -100.37(19) . . . . ?
B5_5 B9_5 B10_5 B12_5 -137.85(19) . . . . ?
B8_5 B9_5 B10_5 B12_5 -37.57(17) . . . . ?
B1_4 C1_5 B11_5 B6_5 108.2(2) . . . . ?
C2_5 C1_5 B11_5 B6_5 -39.04(15) . . . . ?
B7_5 C1_5 B11_5 B6_5 -140.32(18) . . . . ?
B3_5 C1_5 B11_5 B6_5 -102.92(18) . . . . ?
B1_4 C1_5 B11_5 B7_5 -111.5(2) . . . . ?
C2_5 C1_5 B11_5 B7_5 101.28(17) . . . . ?
B6_5 C1_5 B11_5 B7_5 140.32(18) . . . . ?
B3_5 C1_5 B11_5 B7_5 37.40(17) . . . . ?
B1_4 C1_5 B11_5 B12_5 -149.83(18) . . . . ?
C2_5 C1_5 B11_5 B12_5 62.9(2) . . . . ?
B7_5 C1_5 B11_5 B12_5 -38.38(17) . . . . ?
B6_5 C1_5 B11_5 B12_5 101.94(19) . . . . ?
B3_5 C1_5 B11_5 B12_5 -1.0(2) . . . . ?
B1_4 C1_5 B11_5 B10_5 146.88(19) . . . . ?
C2_5 C1_5 B11_5 B10_5 -0.4(2) . . . . ?
B7_5 C1_5 B11_5 B10_5 -101.66(19) . . . . ?
B6_5 C1_5 B11_5 B10_5 38.66(17) . . . . ?
B3_5 C1_5 B11_5 B10_5 -64.3(2) . . . . ?
C2_5 B6_5 B11_5 C1_5 37.84(15) . . . . ?
B10_5 B6_5 B11_5 C1_5 136.46(18) . . . . ?
B5_5 B6_5 B11_5 C1_5 99.20(18) . . . . ?
C2_5 B6_5 B11_5 B7_5 2.8(2) . . . . ?
C1_5 B6_5 B11_5 B7_5 -35.06(16) . . . . ?
B10_5 B6_5 B11_5 B7_5 101.40(19) . . . . ?
B5_5 B6_5 B11_5 B7_5 64.1(2) . . . . ?
C2_5 B6_5 B11_5 B12_5 -60.9(2) . . . . ?
C1_5 B6_5 B11_5 B12_5 -98.77(19) . . . . ?
B10_5 B6_5 B11_5 B12_5 37.70(18) . . . . ?
B5_5 B6_5 B11_5 B12_5 0.4(2) . . . . ?
C2_5 B6_5 B11_5 B10_5 -98.62(19) . . . . ?
C1_5 B6_5 B11_5 B10_5 -136.46(18) . . . . ?
B5_5 B6_5 B11_5 B10_5 -37.26(17) . . . . ?
B3_5 B7_5 B11_5 C1_5 -35.86(16) . . . . ?
B8_5 B7_5 B11_5 C1_5 -99.35(19) . . . . ?
B12_5 B7_5 B11_5 C1_5 -136.73(18) . . . . ?
C1_5 B7_5 B11_5 B6_5 35.20(16) . . . . ?
B3_5 B7_5 B11_5 B6_5 -0.7(2) . . . . ?
B8_5 B7_5 B11_5 B6_5 -64.2(2) . . . . ?
B12_5 B7_5 B11_5 B6_5 -101.54(19) . . . . ?
C1_5 B7_5 B11_5 B12_5 136.73(18) . . . . ?
B3_5 B7_5 B11_5 B12_5 100.88(19) . . . . ?
B8_5 B7_5 B11_5 B12_5 37.38(17) . . . . ?
C1_5 B7_5 B11_5 B10_5 98.93(18) . . . . ?
B3_5 B7_5 B11_5 B10_5 63.1(2) . . . . ?
B8_5 B7_5 B11_5 B10_5 -0.4(2) . . . . ?
B12_5 B7_5 B11_5 B10_5 -37.80(17) . . . . ?
B5_5 B10_5 B11_5 C1_5 -0.7(2) . . . . ?
B6_5 B10_5 B11_5 C1_5 -38.21(16) . . . . ?
B12_5 B10_5 B11_5 C1_5 99.91(19) . . . . ?
B9_5 B10_5 B11_5 C1_5 62.6(2) . . . . ?
B5_5 B10_5 B11_5 B6_5 37.47(17) . . . . ?
B12_5 B10_5 B11_5 B6_5 138.12(19) . . . . ?
B9_5 B10_5 B11_5 B6_5 100.85(19) . . . . ?
B5_5 B10_5 B11_5 B7_5 -62.9(2) . . . . ?
B6_5 B10_5 B11_5 B7_5 -100.37(19) . . . . ?
B12_5 B10_5 B11_5 B7_5 37.75(17) . . . . ?
B9_5 B10_5 B11_5 B7_5 0.5(2) . . . . ?
B5_5 B10_5 B11_5 B12_5 -100.7(2) . . . . ?
B6_5 B10_5 B11_5 B12_5 -138.12(19) . . . . ?
B9_5 B10_5 B11_5 B12_5 -37.28(17) . . . . ?
C1_5 B11_5 B12_5 B7_5 37.81(16) . . . . ?
B6_5 B11_5 B12_5 B7_5 100.29(19) . . . . ?
B10_5 B11_5 B12_5 B7_5 137.96(19) . . . . ?
C1_5 B11_5 B12_5 B9_5 -62.8(2) . . . . ?
B6_5 B11_5 B12_5 B9_5 -0.3(2) . . . . ?
B7_5 B11_5 B12_5 B9_5 -100.6(2) . . . . ?
B10_5 B11_5 B12_5 B9_5 37.36(17) . . . . ?
C1_5 B11_5 B12_5 B10_5 -100.15(19) . . . . ?
B6_5 B11_5 B12_5 B10_5 -37.67(17) . . . . ?
B7_5 B11_5 B12_5 B10_5 -137.96(19) . . . . ?
C1_5 B11_5 B12_5 B8_5 0.8(2) . . . . ?
B6_5 B11_5 B12_5 B8_5 63.3(2) . . . . ?
B7_5 B11_5 B12_5 B8_5 -37.03(17) . . . . ?
B10_5 B11_5 B12_5 B8_5 100.93(19) . . . . ?
C1_5 B7_5 B12_5 B11_5 -37.92(16) . . . . ?
B3_5 B7_5 B12_5 B11_5 -100.80(19) . . . . ?
B8_5 B7_5 B12_5 B11_5 -138.41(19) . . . . ?
C1_5 B7_5 B12_5 B9_5 62.9(2) . . . . ?
B3_5 B7_5 B12_5 B9_5 0.0(2) . . . . ?
B11_5 B7_5 B12_5 B9_5 100.8(2) . . . . ?
B8_5 B7_5 B12_5 B9_5 -37.61(17) . . . . ?
C1_5 B7_5 B12_5 B10_5 -0.5(2) . . . . ?
B3_5 B7_5 B12_5 B10_5 -63.4(2) . . . . ?
B11_5 B7_5 B12_5 B10_5 37.39(17) . . . . ?
B8_5 B7_5 B12_5 B10_5 -101.01(19) . . . . ?
C1_5 B7_5 B12_5 B8_5 100.49(19) . . . . ?
B3_5 B7_5 B12_5 B8_5 37.61(17) . . . . ?
B11_5 B7_5 B12_5 B8_5 138.41(19) . . . . ?
B4_5 B9_5 B12_5 B11_5 63.1(2) . . . . ?
B5_5 B9_5 B12_5 B11_5 0.1(2) . . . . ?
B10_5 B9_5 B12_5 B11_5 -37.25(17) . . . . ?
B8_5 B9_5 B12_5 B11_5 100.6(2) . . . . ?
B4_5 B9_5 B12_5 B7_5 0.0(2) . . . . ?
B5_5 B9_5 B12_5 B7_5 -63.1(2) . . . . ?
B10_5 B9_5 B12_5 B7_5 -100.42(19) . . . . ?
B8_5 B9_5 B12_5 B7_5 37.43(17) . . . . ?
B4_5 B9_5 B12_5 B10_5 100.39(19) . . . . ?
B5_5 B9_5 B12_5 B10_5 37.32(17) . . . . ?
B8_5 B9_5 B12_5 B10_5 137.85(18) . . . . ?
B4_5 B9_5 B12_5 B8_5 -37.45(17) . . . . ?
B5_5 B9_5 B12_5 B8_5 -100.53(19) . . . . ?
B10_5 B9_5 B12_5 B8_5 -137.85(18) . . . . ?
B5_5 B10_5 B12_5 B11_5 100.61(19) . . . . ?
B6_5 B10_5 B12_5 B11_5 37.04(17) . . . . ?
B9_5 B10_5 B12_5 B11_5 138.24(18) . . . . ?
B5_5 B10_5 B12_5 B7_5 63.2(2) . . . . ?
B11_5 B10_5 B12_5 B7_5 -37.38(17) . . . . ?
B6_5 B10_5 B12_5 B7_5 -0.3(2) . . . . ?
B9_5 B10_5 B12_5 B7_5 100.9(2) . . . . ?
B5_5 B10_5 B12_5 B9_5 -37.63(17) . . . . ?
B11_5 B10_5 B12_5 B9_5 -138.24(18) . . . . ?
B6_5 B10_5 B12_5 B9_5 -101.20(19) . . . . ?
B5_5 B10_5 B12_5 B8_5 0.1(2) . . . . ?
B11_5 B10_5 B12_5 B8_5 -100.49(19) . . . . ?
B6_5 B10_5 B12_5 B8_5 -63.4(2) . . . . ?
B9_5 B10_5 B12_5 B8_5 37.76(17) . . . . ?
B4_5 B8_5 B12_5 B11_5 -63.5(2) . . . . ?
B3_5 B8_5 B12_5 B11_5 -0.3(2) . . . . ?
B7_5 B8_5 B12_5 B11_5 37.04(17) . . . . ?
B9_5 B8_5 B12_5 B11_5 -100.9(2) . . . . ?
B4_5 B8_5 B12_5 B7_5 -100.49(18) . . . . ?
B3_5 B8_5 B12_5 B7_5 -37.36(17) . . . . ?
B9_5 B8_5 B12_5 B7_5 -137.96(18) . . . . ?
B4_5 B8_5 B12_5 B9_5 37.47(16) . . . . ?
B3_5 B8_5 B12_5 B9_5 100.61(19) . . . . ?
B7_5 B8_5 B12_5 B9_5 137.96(18) . . . . ?
B4_5 B8_5 B12_5 B10_5 -0.2(2) . . . . ?
B3_5 B8_5 B12_5 B10_5 62.9(2) . . . . ?
B7_5 B8_5 B12_5 B10_5 100.25(19) . . . . ?
B9_5 B8_5 B12_5 B10_5 -37.71(17) . . . . ?
C3_5 C2_5 B3_5 C1_5 110.7(2) . . . . ?
B5_5 C2_5 B3_5 C1_5 -103.06(19) . . . . ?
B4_5 C2_5 B3_5 C1_5 -139.53(17) . . . . ?
B6_5 C2_5 B3_5 C1_5 -33.83(16) . . . . ?
C3_5 C2_5 B3_5 B7_5 148.23(18) . . . . ?
C1_5 C2_5 B3_5 B7_5 37.51(15) . . . . ?
B5_5 C2_5 B3_5 B7_5 -65.5(2) . . . . ?
B4_5 C2_5 B3_5 B7_5 -102.02(18) . . . . ?
B6_5 C2_5 B3_5 B7_5 3.7(2) . . . . ?
C3_5 C2_5 B3_5 B4_5 -109.7(2) . . . . ?
C1_5 C2_5 B3_5 B4_5 139.53(17) . . . . ?
B5_5 C2_5 B3_5 B4_5 36.47(18) . . . . ?
B6_5 C2_5 B3_5 B4_5 105.70(19) . . . . ?
C3_5 C2_5 B3_5 B8_5 -148.94(19) . . . . ?
C1_5 C2_5 B3_5 B8_5 100.34(18) . . . . ?
B5_5 C2_5 B3_5 B8_5 -2.7(2) . . . . ?
B4_5 C2_5 B3_5 B8_5 -39.20(17) . . . . ?
B6_5 C2_5 B3_5 B8_5 66.5(2) . . . . ?
B1_4 C1_5 B3_5 C2_5 -110.57(19) . . . . ?
B7_5 C1_5 B3_5 C2_5 136.72(17) . . . . ?
B6_5 C1_5 B3_5 C2_5 32.88(16) . . . . ?
B11_5 C1_5 B3_5 C2_5 99.13(18) . . . . ?
B1_4 C1_5 B3_5 B7_5 112.7(2) . . . . ?
C2_5 C1_5 B3_5 B7_5 -136.72(17) . . . . ?
B6_5 C1_5 B3_5 B7_5 -103.84(19) . . . . ?
B11_5 C1_5 B3_5 B7_5 -37.59(17) . . . . ?
B1_4 C1_5 B3_5 B4_5 -146.04(18) . . . . ?
C2_5 C1_5 B3_5 B4_5 -35.47(15) . . . . ?
B7_5 C1_5 B3_5 B4_5 101.25(19) . . . . ?
B6_5 C1_5 B3_5 B4_5 -2.6(2) . . . . ?
B11_5 C1_5 B3_5 B4_5 63.7(2) . . . . ?
B1_4 C1_5 B3_5 B8_5 151.08(18) . . . . ?
C2_5 C1_5 B3_5 B8_5 -98.35(18) . . . . ?
B7_5 C1_5 B3_5 B8_5 38.37(16) . . . . ?
B6_5 C1_5 B3_5 B8_5 -65.5(2) . . . . ?
B11_5 C1_5 B3_5 B8_5 0.8(2) . . . . ?
C1_5 B7_5 B3_5 C2_5 -37.37(15) . . . . ?
B11_5 B7_5 B3_5 C2_5 -1.7(2) . . . . ?
B8_5 B7_5 B3_5 C2_5 99.44(19) . . . . ?
B12_5 B7_5 B3_5 C2_5 61.7(2) . . . . ?
B11_5 B7_5 B3_5 C1_5 35.65(16) . . . . ?
B8_5 B7_5 B3_5 C1_5 136.81(18) . . . . ?
B12_5 B7_5 B3_5 C1_5 99.09(19) . . . . ?
C1_5 B7_5 B3_5 B4_5 -99.06(18) . . . . ?
B11_5 B7_5 B3_5 B4_5 -63.4(2) . . . . ?
B8_5 B7_5 B3_5 B4_5 37.75(17) . . . . ?
B12_5 B7_5 B3_5 B4_5 0.0(2) . . . . ?
C1_5 B7_5 B3_5 B8_5 -136.81(18) . . . . ?
B11_5 B7_5 B3_5 B8_5 -101.17(19) . . . . ?
B12_5 B7_5 B3_5 B8_5 -37.73(18) . . . . ?
B8_5 B4_5 B3_5 C2_5 -135.30(19) . . . . ?
B9_5 B4_5 B3_5 C2_5 -97.43(19) . . . . ?
B5_5 B4_5 B3_5 C2_5 -33.46(16) . . . . ?
C2_5 B4_5 B3_5 C1_5 35.35(15) . . . . ?
B8_5 B4_5 B3_5 C1_5 -99.95(19) . . . . ?
B9_5 B4_5 B3_5 C1_5 -62.1(2) . . . . ?
B5_5 B4_5 B3_5 C1_5 1.9(2) . . . . ?
C2_5 B4_5 B3_5 B7_5 97.40(18) . . . . ?
B8_5 B4_5 B3_5 B7_5 -37.91(17) . . . . ?
B9_5 B4_5 B3_5 B7_5 0.0(2) . . . . ?
B5_5 B4_5 B3_5 B7_5 63.9(2) . . . . ?
C2_5 B4_5 B3_5 B8_5 135.30(19) . . . . ?
B9_5 B4_5 B3_5 B8_5 37.87(17) . . . . ?
B5_5 B4_5 B3_5 B8_5 101.8(2) . . . . ?
B4_5 B8_5 B3_5 C2_5 38.70(16) . . . . ?
B7_5 B8_5 B3_5 C2_5 -99.02(18) . . . . ?
B12_5 B8_5 B3_5 C2_5 -61.5(2) . . . . ?
B9_5 B8_5 B3_5 C2_5 1.6(2) . . . . ?
B4_5 B8_5 B3_5 C1_5 99.98(18) . . . . ?
B7_5 B8_5 B3_5 C1_5 -37.74(16) . . . . ?
B12_5 B8_5 B3_5 C1_5 -0.3(2) . . . . ?
B9_5 B8_5 B3_5 C1_5 62.9(2) . . . . ?
B4_5 B8_5 B3_5 B7_5 137.72(19) . . . . ?
B12_5 B8_5 B3_5 B7_5 37.48(17) . . . . ?
B9_5 B8_5 B3_5 B7_5 100.7(2) . . . . ?
B7_5 B8_5 B3_5 B4_5 -137.72(19) . . . . ?
B12_5 B8_5 B3_5 B4_5 -100.2(2) . . . . ?
B9_5 B8_5 B3_5 B4_5 -37.06(17) . . . . ?
C1_4 B1_4 N1_6 C2_6 -38.7(3) . . . . ?
C12_4 B1_4 N1_6 C2_6 -147.0(2) . . . . ?
C1_5 B1_4 N1_6 C2_6 85.1(2) . . . . ?
C1_4 B1_4 N1_6 C6_6 144.9(2) . . . . ?
C12_4 B1_4 N1_6 C6_6 36.6(3) . . . . ?
C1_5 B1_4 N1_6 C6_6 -91.3(2) . . . . ?
C6_6 N1_6 C2_6 C3_6 1.7(3) . . . . ?
B1_4 N1_6 C2_6 C3_6 -174.7(2) . . . . ?
N1_6 C2_6 C3_6 C4_6 -1.1(4) . . . . ?
C2_6 C3_6 C4_6 C5_6 -0.7(4) . . . . ?
C3_6 C4_6 C5_6 C6_6 1.9(4) . . . . ?
C2_6 N1_6 C6_6 C5_6 -0.5(3) . . . . ?
B1_4 N1_6 C6_6 C5_6 176.0(2) . . . . ?
C4_6 C5_6 C6_6 N1_6 -1.4(4) . . . . ?
C6_7 C1_7 C2_7 C3_7 -2.2(5) . . . . ?
C1_7 C2_7 C3_7 C4_7 1.5(6) . . . . ?
C2_7 C3_7 C4_7 C5_7 -0.1(7) . . . . ?
C3_7 C4_7 C5_7 C6_7 -0.5(6) . . . . ?
C2_7 C1_7 C6_7 C5_7 1.7(6) . . . . ?
C4_7 C5_7 C6_7 C1_7 -0.4(6) . . . . ?
C6_8 C1_8 C2_8 C3_8 0.4(4) . . . . ?
C1_8 C2_8 C3_8 C4_8 -0.6(4) . . . . ?
C2_8 C3_8 C4_8 C5_8 0.2(4) . . . . ?
C3_8 C4_8 C5_8 C6_8 0.3(4) . . . . ?
C2_8 C1_8 C6_8 C5_8 0.2(4) . . . . ?
C4_8 C5_8 C6_8 C1_8 -0.5(4) . . . . ?
C6_9 C1_9 C2_9 C3_9 -1.0(11) . . . . ?
C1_9 C2_9 C3_9 C4_9 1.1(12) . . . . ?
C2_9 C3_9 C4_9 C5_9 0.4(12) . . . . ?
C3_9 C4_9 C5_9 C6_9 -2.0(11) . . . . ?
C2_9 C1_9 C6_9 C5_9 -0.6(10) . . . . ?
C4_9 C5_9 C6_9 C1_9 2.2(10) . . . . ?
C6_10 C1_10 C2_10 C3_10 9(2) . . . . ?
C1_10 C2_10 C3_10 C4_10 -3(2) . . . . ?
C2_10 C3_10 C4_10 C5_10 -12(3) . . . . ?
C3_10 C4_10 C5_10 C6_10 19(3) . . . . ?
C4_10 C5_10 C6_10 C1_10 -12(3) . . . . ?
C2_10 C1_10 C6_10 C5_10 -2(3) . . . . ?
